data_7244493
loop_
_publ_author_name
'Ou, Guang-Chuan'
'Chen, Hai-Yang'
'Wang, Qiong'
'Zhou, Qiang'
'Zeng, Fei'

_publ_section_title
;
 Structure and absolute configuration of liquid molecules based on
 adamantane derivative cocrystallization
;
_journal_issue 11
_journal_name_full 'RSC Advances'
_journal_page_first 6459
_journal_page_last 6462
_journal_paper_doi 10.1039/D1RA09284G
_journal_volume 12
_journal_year 2022
_chemical_absolute_configuration unknown
_chemical_formula_moiety 'C50 H64 O8, C9 H13 N'
_chemical_formula_sum 'C59 H77 N O8'
_chemical_formula_weight 928.21
_space_group_crystal_system triclinic
_space_group_IT_number 1
_space_group_name_Hall 'P 1'
_space_group_name_H-M_alt 'P 1'
_atom_sites_solution_hydrogens geom
_audit_creation_date 2021-10-22
_audit_creation_method
;
Olex2 1.5
(compiled 2021.10.07 svn.r9718050b for OlexSys, GUI svn.r6410)
;
_audit_update_record
;
2021-12-06 deposited with the CCDC.	2022-01-31 downloaded from the CCDC.
;
_cell_angle_alpha 66.8561(18)
_cell_angle_beta 80.7799(14)
_cell_angle_gamma 62.3050(16)
_cell_formula_units_Z 2
_cell_length_a 14.4791(2)
_cell_length_b 14.6694(3)
_cell_length_c 15.3429(3)
_cell_measurement_reflns_used 29241
_cell_measurement_temperature 149.99(10)
_cell_measurement_theta_max 73.7950
_cell_measurement_theta_min 3.4100
_cell_volume 2652.25(10)
_computing_cell_refinement 'CrysAlisPro 1.171.39.46 (Rigaku OD, 2018)'
_computing_data_collection 'CrysAlisPro 1.171.39.46 (Rigaku OD, 2018)'
_computing_data_reduction 'CrysAlisPro 1.171.39.46 (Rigaku OD, 2018)'
_computing_molecular_graphics 'Olex2 1.5 (Dolomanov et al., 2009)'
_computing_publication_material 'Olex2 1.5 (Dolomanov et al., 2009)'
_computing_structure_refinement 'SHELXL 2018/3 (Sheldrick, 2015)'
_computing_structure_solution 'SHELXS  (Sheldrick, 2008)'
_diffrn_ambient_environment N~2~
_diffrn_ambient_temperature 149.99(10)
_diffrn_detector 'CCD plate'
_diffrn_detector_area_resol_mean 5.2913
_diffrn_detector_type AtlasS2
_diffrn_measured_fraction_theta_full 0.999
_diffrn_measured_fraction_theta_max 0.983
_diffrn_measurement_details
;
List of Runs (angles in degrees, time in seconds):

  # Type    Start    End  Width  t~exp~   \w     \q     \k     \f   Frames
#--------------------------------------------------------------------------
  1  \w   -117.00  -2.00   1.00    1.00    --  -41.14 -19.00 -60.00  115
  2  \w   -115.00 -17.00   1.00    1.00    --  -41.14 -38.00-150.00   98
  3  \w    -74.00  12.00   1.00    1.00    --  -41.14  77.00 120.00   86
  4  \w   -112.00 -13.00   1.00    1.00    --  -41.14 -57.00 120.00   99
  5  \w    -68.00  25.00   1.00    1.00    --  -41.14  57.00 -90.00   93
  6  \w     24.00  95.00   1.00    1.00    --   41.14-125.00  30.00   71
  7  \w      7.00  32.00   1.00    1.00    --   42.00  87.00-139.65   25
  8  \w     11.00  36.00   1.00    1.00    --   46.00  84.00 -28.84   25
  9  \w     12.00  37.00   1.00    1.00    --   46.00  83.00 112.38   25
 10  \w     16.00  41.00   1.00    1.00    --   50.00  81.00-115.55   25
 11  \w     16.00  41.00   1.00    1.00    --   50.00  81.00  23.66   25
 12  \w     16.00  41.00   1.00    1.00    --   50.00  82.00 156.93   25
 13  \w     30.00  56.00   1.00    1.00    --   62.00  77.00 -88.78   26
 14  \w     29.00  55.00   1.00    1.00    --   62.00  77.00-158.42   26
 15  \w    116.00 142.00   1.00    1.00    --   66.00  77.00  82.21   26
 16  \w     37.00  65.00   1.00    1.00    --   66.00  77.00-130.11   28
 17  \w     34.00  60.00   1.00    1.00    --   66.00  76.00 -37.43   26
 18  \w     33.00  67.00   1.00    1.00    --   66.00  77.00  82.21   34
 19  \w     34.00  60.00   1.00    1.00    --   66.00  76.00 -69.21   26
 20  \w    108.00 135.00   1.00    1.00    --   70.00  76.00-160.63   27
 21  \w     94.00 124.00   1.00    1.00    --   70.00  77.00 146.01   30
 22  \w     37.00  69.00   1.00    1.00    --   70.00  77.00 146.01   32
 23  \w     38.00  64.00   1.00    1.00    --   70.00  76.00  -7.04   26
 24  \w     37.00  74.00   1.00    1.00    --   70.00  77.00  28.83   37
 25  \w     38.00  75.00   1.00    1.00    --   70.00  76.00-160.63   37
 26  \w     41.00  83.00   1.00    1.00    --   74.00  77.00 106.03   42
 27  \w     78.00 105.00   1.00    1.02    --  107.17  61.00   0.00   27
 28  \w     75.00 177.00   1.00    1.02    --  107.17  77.00-180.00  102
 29  \w     66.00 117.00   1.00    1.02    --  107.17-125.00-180.00   51
 30  \w     75.00 177.00   1.00    1.02    --  107.17  77.00 150.00  102
 31  \w     76.00 176.00   1.00    1.02    --  107.17  77.00  90.00  100
 32  \w     75.00 170.00   1.00    1.02    --  107.17  77.00   0.00   95
 33  \w     78.00 110.00   1.00    1.02    --  107.17  61.00 -60.00   32
 34  \w     25.00 107.00   1.00    1.02    --  107.17 -94.00 -90.00   82
 35  \w     78.00 139.00   1.00    1.02    --  107.17  61.00-120.00   61
 36  \w     75.00 175.00   1.00    1.02    --  107.17  77.00  60.00  100
 37  \w     75.00 145.00   1.00    1.02    --  107.17  77.00 -30.00   70
 38  \w    116.00 143.00   1.00    1.02    --  107.17  77.00  30.00   27
 39  \w     76.00 101.00   1.00    1.02    --  107.17  77.00  30.00   25
 40  \w     26.00  83.00   1.00    1.02    --  107.17 -94.00  90.00   57
 41  \w    122.00 164.00   1.00    1.02    --  107.17  77.00 120.00   42
 42  \w     79.00 112.00   1.00    1.02    --  107.17  61.00  60.00   33
 43  \w     75.00 101.00   1.00    1.02    --  107.17  77.00 120.00   26
 44  \w     76.00 177.00   1.00    1.02    --  107.17  77.00 -60.00  101
 45  \w     80.00 107.00   1.00    1.02    --  107.17  61.00-150.00   27
 46  \w     78.00 104.00   1.00    1.02    --  107.17  61.00 -90.00   26
 47  \w    117.00 175.00   1.00    1.02    --  107.17  77.00 -90.00   58
 48  \w     75.00 172.00   1.00    1.02    --  107.17  77.00-120.00   97
 49  \w    117.00 143.00   1.00    1.02    --  107.17  77.00-150.00   26
 50  \w     83.00 116.00   1.00    1.02    --  107.17  61.00 150.00   33
 51  \w     75.00 101.00   1.00    1.02    --  107.17  77.00 -90.00   26
 52  \w     75.00 101.00   1.00    1.02    --  107.17  77.00-150.00   26
 53  \w     45.00 106.00   1.00    1.02    --  107.17 -94.00   0.00   61
 54  \w     28.00 107.00   1.00    1.02    --  107.17 -94.00-150.00   79
;
_diffrn_measurement_device 'four-circle diffractometer'
_diffrn_measurement_device_type 'SuperNova, Dual, Cu at home/near, AtlasS2'
_diffrn_measurement_method '\w scans'
_diffrn_orient_matrix_type 'CrysAlisPro convention (1999,Acta A55,543-557)'
_diffrn_orient_matrix_UB_11 0.0186680000
_diffrn_orient_matrix_UB_12 0.0200291000
_diffrn_orient_matrix_UB_13 0.0855587000
_diffrn_orient_matrix_UB_21 -0.1180125000
_diffrn_orient_matrix_UB_22 0.0721648000
_diffrn_orient_matrix_UB_23 0.0028513000
_diffrn_orient_matrix_UB_31 -0.0132443000
_diffrn_orient_matrix_UB_32 -0.1030253000
_diffrn_orient_matrix_UB_33 0.0678572000
_diffrn_radiation_monochromator mirror
_diffrn_radiation_probe x-ray
_diffrn_radiation_type 'Cu K\a'
_diffrn_radiation_wavelength 1.54184
_diffrn_reflns_av_R_equivalents 0.0213
_diffrn_reflns_av_unetI/netI 0.0233
_diffrn_reflns_Laue_measured_fraction_full 0.999
_diffrn_reflns_Laue_measured_fraction_max 0.983
_diffrn_reflns_limit_h_max 17
_diffrn_reflns_limit_h_min -17
_diffrn_reflns_limit_k_max 18
_diffrn_reflns_limit_k_min -18
_diffrn_reflns_limit_l_max 19
_diffrn_reflns_limit_l_min -19
_diffrn_reflns_number 44949
_diffrn_reflns_point_group_measured_fraction_full 0.952
_diffrn_reflns_point_group_measured_fraction_max 0.922
_diffrn_reflns_theta_full 67.684
_diffrn_reflns_theta_max 73.863
_diffrn_reflns_theta_min 3.134
_diffrn_source 'micro-focus sealed X-ray tube'
_diffrn_source_type 'SuperNova (Cu) X-ray Source'
_exptl_absorpt_coefficient_mu 0.600
_exptl_absorpt_correction_T_max 1.00000
_exptl_absorpt_correction_T_min 0.41826
_exptl_absorpt_correction_type multi-scan
_exptl_absorpt_process_details
;
CrysAlisPro 1.171.39.46 (Rigaku Oxford Diffraction, 2018)
Empirical absorption correction using spherical harmonics,
 implemented in SCALE3 ABSPACK scaling algorithm.
;
_exptl_crystal_colour colourless
_exptl_crystal_colour_primary colourless
_exptl_crystal_density_diffrn 1.162
_exptl_crystal_description block
_exptl_crystal_F_000 1004
_exptl_crystal_size_max 0.38
_exptl_crystal_size_mid 0.27
_exptl_crystal_size_min 0.22
_refine_diff_density_max 0.501
_refine_diff_density_min -0.316
_refine_diff_density_rms 0.063
_refine_ls_abs_structure_details
;
 Flack x determined using 8162 quotients [(I+)-(I-)]/[(I+)+(I-)]
 (Parsons, Flack and Wagner, Acta Cryst. B69 (2013) 249-259).
;
_refine_ls_abs_structure_Flack 0.06(5)
_refine_ls_extinction_method none
_refine_ls_goodness_of_fit_ref 1.039
_refine_ls_hydrogen_treatment constr
_refine_ls_matrix_type full
_refine_ls_number_parameters 1322
_refine_ls_number_reflns 19817
_refine_ls_number_restraints 444
_refine_ls_restrained_S_all 1.050
_refine_ls_R_factor_all 0.0503
_refine_ls_R_factor_gt 0.0482
_refine_ls_shift/su_max 0.001
_refine_ls_shift/su_mean 0.000
_refine_ls_structure_factor_coef Fsqd
_refine_ls_weighting_details 'w=1/[\s^2^(Fo^2^)+(0.0766P)^2^+0.8089P] where P=(Fo^2^+2Fc^2^)/3'
_refine_ls_weighting_scheme calc
_refine_ls_wR_factor_gt 0.1295
_refine_ls_wR_factor_ref 0.1321
_reflns_Friedel_coverage 0.875
_reflns_Friedel_fraction_full 0.905
_reflns_Friedel_fraction_max 0.861
_reflns_number_gt 18783
_reflns_number_total 19817
_reflns_threshold_expression 'I > 2\s(I)'
_cod_data_source_file d1ra09284g2.cif
_cod_data_source_block exp_1858
_cod_original_cell_volume 2652.24(9)
_cod_database_code 7244493
_shelx_shelxl_version_number 2018/3
_chemical_oxdiff_formula CHOCl
_chemical_oxdiff_usercomment R
_shelx_space_group_comment
;
The symmetry employed for this shelxl refinement is uniquely defined
by the following loop, which should always be used as a source of
symmetry information in preference to the above space-group names.
They are only intended as comments.
;
_shelx_estimated_absorpt_t_max 0.879
_shelx_estimated_absorpt_t_min 0.804
_olex2_refinement_description
;
1. Fixed Uiso
 At 1.2 times of:
  All C(H) groups, All C(H,H) groups, All C(H,H,H,H) groups, All N(H,H) groups
 At 1.5 times of:
  All C(H,H,H) groups
2. Restrained distances
 C13A-C12A = C13-C12
 1.5 with sigma of 0.01
 N2-C12 = N2A-C12A
 1.47 with sigma of 0.01
 C12A-C11A = C11-C10 = C12-C11 = C11A-C10A
 1.54 with sigma of 0.01
 C12A-C10A
 2.515 with sigma of 0.02
3. Uiso/Uaniso restraints and constraints
C12 \\sim N2 \\sim C11 \\sim C13 \\sim C10 \\sim C14 \\sim C18 \\sim C15 \\sim
C17 \\sim C16 \\sim C12A \\sim C13A \\sim C14A \\sim C18A \\sim C15A \\sim C17A
\\sim N2A \\sim C11A \\sim C16A \\sim C10A: within 2A with sigma of 0.01 and
sigma for terminal atoms of 0.02 within 2A
4. Rigid body (RIGU) restrains
 C12, N2, C11, C13, C10, C14, C18, C15, C17, C16
 with sigma for 1-2 distances of 0.001 and sigma for 1-3 distances of 0.002
 N2A, C15A, C14A, C16A, C13A, C17A, C18A, C12A, C11A, C10A
 with sigma for 1-2 distances of 0.001 and sigma for 1-3 distances of 0.002
5. Others
 Sof(H45C)=Sof(H45D)=Sof(C46A)=Sof(H46D)=Sof(H46E)=Sof(H46F)=1-FVAR(1)
 Sof(H45A)=Sof(H45B)=Sof(C46)=Sof(H46A)=Sof(H46B)=Sof(H46C)=FVAR(1)
 Sof(C13A)=Sof(C14A)=Sof(H14A)=Sof(C15A)=Sof(H15A)=Sof(C16A)=Sof(H16A)=
 Sof(C17A)=Sof(H17A)=Sof(C18A)=Sof(H18A)=Sof(C12A)=Sof(H12A)=Sof(N2A)=Sof(H2AA)=
 Sof(H2AB)=Sof(C11A)=Sof(H11M)=Sof(H11N)=Sof(C10A)=Sof(H10N)=Sof(H10O)=
 Sof(H10P)=1-FVAR(2)
 Sof(N2)=Sof(H2C)=Sof(H2D)=Sof(C10)=Sof(H10K)=Sof(H10L)=Sof(H10M)=Sof(C11)=
 Sof(H11K)=Sof(H11L)=Sof(C12)=Sof(H12)=Sof(C13)=Sof(C14)=Sof(H14)=Sof(C15)=
 Sof(H15)=Sof(C16)=Sof(H16)=Sof(C17)=Sof(H17)=Sof(C18)=Sof(H18)=FVAR(2)
6.a Ternary CH refined with riding coordinates:
 C3(H3), C12(H12), C12A(H12A)
6.b Secondary CH2 refined with riding coordinates:
 C20(H20A,H20B), C22(H22A,H22B), C24(H24A,H24B), C25(H25A,H25B), C26(H26A,
 H26B), C27(H27A,H27B), C35(H35A,H35B), C37(H37A,H37B), C45(H45A,H45B),
 C45(H45C,H45D), C47(H47A,H47B), C55(H55A,H55B), C57(H57A,H57B), C65(H65A,H65B),
  C67(H67A,H67B), C70(H70A,H70B), C72(H72A,H72B), C74(H74A,H74B), C75(H75A,
 H75B), C76(H76A,H76B), C77(H77A,H77B), C85(H85A,H85B), C87(H87A,H87B),
 C95(H95A,H95B), C97(H97A,H97B), C105(H10A,H10B), C107(H10F,H10G), C115(H11A,
 H11B), C117(H11F,H11G), C2(H2A,H2B), C11(H11K,H11L), C11A(H11M,H11N)
6.c Aromatic/amide H refined with riding coordinates:
 C31(H31), C33(H33), C34(H34), C41(H41), C43(H43), C44(H44), C51(H51),
 C53(H53), C54(H54), C61(H61), C63(H63), C64(H64), C81(H81), C83(H83), C84(H84),
  C91(H91), C93(H93), C94(H94), C101(H101), C103(H103), C104(H104), C111(H111),
 C113(H113), C114(H114), C5(H5), C6(H6), C7(H7), C8(H8), C9(H9), C14(H14),
 C15(H15), C16(H16), C17(H17), C18(H18), C14A(H14A), C15A(H15A), C16A(H16A),
 C17A(H17A), C18A(H18A)
6.d Fitted hexagon refined as free rotating group:
 C13(C14,C15,C16,C17,C18), C13A(C14A,C15A,C16A,C17A,C18A)
6.e X=CH2 refined with riding coordinates:
 N1(H1A,H1B), N2(H2C,H2D), N2A(H2AA,H2AB)
6.f Idealised Me refined as rotating group:
 C36(H36A,H36B,H36C), C38(H38A,H38B,H38C), C46(H46A,H46B,H46C), C48(H48A,H48B,
 H48C), C56(H56A,H56B,H56C), C58(H58A,H58B,H58C), C66(H66A,H66B,H66C), C68(H68A,
 H68B,H68C), C86(H86A,H86B,H86C), C88(H88A,H88B,H88C), C96(H96A,H96B,H96C),
 C98(H98A,H98B,H98C), C106(H10C,H10D,H10E), C108(H10H,H10I,H10J), C116(H11C,
 H11D,H11E), C118(H11H,H11I,H11J), C1(H1C,H1D,H1E), C10(H10K,H10L,H10M),
 C46A(H46D,H46E,H46F), C10A(H10N,H10O,H10P)
;
_olex2_submission_special_instructions 'No special instructions were received'
_oxdiff_exptl_absorpt_empirical_details
;
Empirical correction (ABSPACK) includes:
- Absorption correction using spherical harmonics
- Frame scaling
;
_oxdiff_exptl_absorpt_empirical_full_max 2.239
_oxdiff_exptl_absorpt_empirical_full_min 0.847

loop_
_space_group_symop_operation_xyz
'x, y, z'

loop_
_atom_site_label
_atom_site_type_symbol
_atom_site_fract_x
_atom_site_fract_y
_atom_site_fract_z
_atom_site_U_iso_or_equiv
_atom_site_adp_type
_atom_site_occupancy
_atom_site_site_symmetry_order
_atom_site_calc_flag
_atom_site_refinement_flags_posn
_atom_site_refinement_flags_adp
_atom_site_refinement_flags_occupancy
_atom_site_disorder_assembly
_atom_site_disorder_group
O1 O 0.21562(18) 0.4315(2) 0.71905(19) 0.0345(6) Uani 1 1 d . . . . .
O2 O 0.1108(2) 0.7520(2) 0.7906(2) 0.0398(6) Uani 1 1 d . . . . .
O3 O 0.77610(17) 0.2095(2) 0.50557(17) 0.0287(5) Uani 1 1 d . . . . .
O4 O 0.9901(2) 0.3717(2) 0.5046(2) 0.0420(7) Uani 1 1 d . . . . .
O5 O 0.60858(18) 0.12977(18) 0.87008(15) 0.0267(5) Uani 1 1 d . . . . .
O6 O 0.62556(19) -0.22551(19) 0.95467(17) 0.0311(5) Uani 1 1 d . . . . .
O7 O 0.37552(18) 0.55017(19) 0.35361(16) 0.0281(5) Uani 1 1 d . . . . .
O8 O 0.2857(2) 0.4058(2) 0.17149(17) 0.0344(6) Uani 1 1 d . . . . .
C19 C 0.4147(2) 0.4191(3) 0.6518(2) 0.0217(6) Uani 1 1 d . . . . .
C20 C 0.5182(2) 0.4313(3) 0.6260(2) 0.0205(6) Uani 1 1 d . . . . .
H20A H 0.502597 0.504908 0.579846 0.025 Uiso 1 1 calc R U . . .
H20B H 0.547870 0.423388 0.682379 0.025 Uiso 1 1 calc R U . . .
C21 C 0.5991(2) 0.3456(2) 0.5852(2) 0.0193(6) Uani 1 1 d . . . . .
C22 C 0.6228(2) 0.2296(2) 0.6595(2) 0.0193(6) Uani 1 1 d . . . . .
H22A H 0.653505 0.219797 0.716206 0.023 Uiso 1 1 calc R U . . .
H22B H 0.672825 0.174085 0.634676 0.023 Uiso 1 1 calc R U . . .
C23 C 0.5220(2) 0.2140(3) 0.6850(2) 0.0202(6) Uani 1 1 d . . . . .
C24 C 0.4426(2) 0.3019(3) 0.7249(2) 0.0208(6) Uani 1 1 d . . . . .
H24A H 0.379833 0.291311 0.741728 0.025 Uiso 1 1 calc R U . . .
H24B H 0.471855 0.293074 0.781949 0.025 Uiso 1 1 calc R U . . .
C25 C 0.4742(2) 0.2336(2) 0.5925(2) 0.0190(6) Uani 1 1 d . . . . .
H25A H 0.523070 0.178665 0.566566 0.023 Uiso 1 1 calc R U . . .
H25B H 0.411131 0.223487 0.607199 0.023 Uiso 1 1 calc R U . . .
C26 C 0.3689(2) 0.4344(2) 0.5600(2) 0.0206(6) Uani 1 1 d . . . . .
H26A H 0.305290 0.425281 0.574083 0.025 Uiso 1 1 calc R U . . .
H26B H 0.351647 0.508527 0.514411 0.025 Uiso 1 1 calc R U . . .
C27 C 0.5492(2) 0.3624(3) 0.4946(2) 0.0194(6) Uani 1 1 d . . . . .
H27A H 0.534337 0.435671 0.448171 0.023 Uiso 1 1 calc R U . . .
H27B H 0.597995 0.308713 0.467437 0.023 Uiso 1 1 calc R U . . .
C28 C 0.4478(2) 0.3494(2) 0.5172(2) 0.0190(6) Uani 1 1 d . . . . .
C29 C 0.3353(2) 0.5071(3) 0.6903(2) 0.0245(7) Uani 1 1 d . . . . .
C30 C 0.2363(3) 0.5115(3) 0.7228(2) 0.0275(7) Uani 1 1 d . . . . .
C31 C 0.1654(3) 0.5936(3) 0.7549(3) 0.0318(7) Uani 1 1 d . . . . .
H31 H 0.101148 0.594377 0.775828 0.038 Uiso 1 1 calc R U . . .
C32 C 0.1881(3) 0.6754(3) 0.7568(2) 0.0298(7) Uani 1 1 d . . . . .
C33 C 0.2820(3) 0.6750(3) 0.7247(2) 0.0292(7) Uani 1 1 d . . . . .
H33 H 0.298016 0.729531 0.724517 0.035 Uiso 1 1 calc R U . . .
C34 C 0.3537(3) 0.5913(3) 0.6922(2) 0.0271(7) Uani 1 1 d . . . . .
H34 H 0.417227 0.592179 0.670709 0.033 Uiso 1 1 calc R U . . .
C35 C 0.1286(3) 0.4152(3) 0.7690(3) 0.0388(9) Uani 1 1 d . . . . .
H35A H 0.063433 0.475771 0.737700 0.047 Uiso 1 1 calc R U . . .
H35B H 0.129240 0.410976 0.833589 0.047 Uiso 1 1 calc R U . . .
C36 C 0.1403(3) 0.3086(4) 0.7682(3) 0.0460(10) Uani 1 1 d . . . . .
H36A H 0.131597 0.316725 0.704350 0.069 Uiso 1 1 calc R U . . .
H36B H 0.088287 0.289510 0.807063 0.069 Uiso 1 1 calc R U . . .
H36C H 0.208451 0.251091 0.792510 0.069 Uiso 1 1 calc R U . . .
C37 C 0.1302(3) 0.8394(3) 0.7902(3) 0.0388(9) Uani 1 1 d . . . . .
H37A H 0.139901 0.882554 0.725912 0.047 Uiso 1 1 calc R U . . .
H37B H 0.192648 0.809231 0.827759 0.047 Uiso 1 1 calc R U . . .
C38 C 0.0371(3) 0.9106(4) 0.8317(4) 0.0518(11) Uani 1 1 d . . . . .
H38A H -0.023062 0.945069 0.790975 0.078 Uiso 1 1 calc R U . . .
H38B H 0.050028 0.966500 0.837549 0.078 Uiso 1 1 calc R U . . .
H38C H 0.024768 0.865746 0.893190 0.078 Uiso 1 1 calc R U . . .
C39 C 0.7008(2) 0.3582(3) 0.5615(2) 0.0214(6) Uani 1 1 d . . . . .
C40 C 0.7877(2) 0.2859(3) 0.5249(2) 0.0253(7) Uani 1 1 d . . . . .
C41 C 0.8814(3) 0.2951(3) 0.5074(3) 0.0314(8) Uani 1 1 d . . . . .
H41 H 0.937261 0.246575 0.483878 0.038 Uiso 1 1 calc R U . . .
C42 C 0.8917(3) 0.3753(3) 0.5248(2) 0.0312(8) Uani 1 1 d . . . . .
C43 C 0.8094(3) 0.4481(3) 0.5586(2) 0.0295(7) Uani 1 1 d . . . . .
H43 H 0.815718 0.503002 0.569462 0.035 Uiso 1 1 calc R U . . .
C44 C 0.7155(2) 0.4385(3) 0.5765(2) 0.0248(7) Uani 1 1 d . . . . .
H44 H 0.660278 0.488108 0.599568 0.030 Uiso 1 1 calc R U . . .
C45 C 0.8681(3) 0.1172(3) 0.4934(3) 0.0386(9) Uani 1 1 d . . . . .
H45A H 0.848246 0.078867 0.466366 0.046 Uiso 0.675(10) 1 calc R U P A 1
H45B H 0.914341 0.143795 0.450013 0.046 Uiso 0.675(10) 1 calc R U P A 1
H45C H 0.918909 0.086292 0.543731 0.046 Uiso 0.325(10) 1 calc R U P A 2
H45D H 0.899114 0.142228 0.433352 0.046 Uiso 0.325(10) 1 calc R U P A 2
C46 C 0.9213(4) 0.0420(5) 0.5834(5) 0.064(2) Uani 0.675(10) 1 d . . P A 1
H46A H 0.953347 0.075070 0.603786 0.095 Uiso 0.675(10) 1 calc R U P A 1
H46B H 0.974032 -0.025436 0.577039 0.095 Uiso 0.675(10) 1 calc R U P A 1
H46C H 0.872169 0.026386 0.629431 0.095 Uiso 0.675(10) 1 calc R U P A 1
C47 C 1.0047(3) 0.4590(4) 0.5059(4) 0.0486(11) Uani 1 1 d . . . . .
H47A H 0.995806 0.460803 0.569370 0.058 Uiso 1 1 calc R U . . .
H47B H 0.954761 0.529152 0.463212 0.058 Uiso 1 1 calc R U . . .
C48 C 1.1150(3) 0.4380(4) 0.4742(4) 0.0578(13) Uani 1 1 d . . . . .
H48A H 1.126189 0.423715 0.416511 0.087 Uiso 1 1 calc R U . . .
H48B H 1.163633 0.375225 0.522465 0.087 Uiso 1 1 calc R U . . .
H48C H 1.124985 0.501847 0.463414 0.087 Uiso 1 1 calc R U . . .
C49 C 0.5488(2) 0.0959(3) 0.7563(2) 0.0202(6) Uani 1 1 d . . . . .
C50 C 0.5936(2) 0.0560(3) 0.8477(2) 0.0221(6) Uani 1 1 d . . . . .
C51 C 0.6185(2) -0.0511(3) 0.9109(2) 0.0240(6) Uani 1 1 d . . . . .
H51 H 0.647811 -0.075155 0.970221 0.029 Uiso 1 1 calc R U . . .
C52 C 0.5996(2) -0.1227(3) 0.8859(2) 0.0250(7) Uani 1 1 d . . . . .
C53 C 0.5569(3) -0.0877(3) 0.7979(2) 0.0264(7) Uani 1 1 d . . . . .
H53 H 0.544146 -0.134819 0.780419 0.032 Uiso 1 1 calc R U . . .
C54 C 0.5334(2) 0.0197(3) 0.7357(2) 0.0244(6) Uani 1 1 d . . . . .
H54 H 0.505393 0.042166 0.676241 0.029 Uiso 1 1 calc R U . . .
C55 C 0.6476(3) 0.0979(3) 0.9627(2) 0.0318(8) Uani 1 1 d . . . . .
H55A H 0.720433 0.044251 0.970381 0.038 Uiso 1 1 calc R U . . .
H55B H 0.608232 0.065280 1.010900 0.038 Uiso 1 1 calc R U . . .
C56 C 0.6356(4) 0.2013(3) 0.9716(3) 0.0460(10) Uani 1 1 d . . . . .
H56A H 0.670711 0.235555 0.920837 0.069 Uiso 1 1 calc R U . . .
H56B H 0.665474 0.182846 1.031262 0.069 Uiso 1 1 calc R U . . .
H56C H 0.562812 0.251509 0.968431 0.069 Uiso 1 1 calc R U . . .
C57 C 0.6265(3) -0.3089(3) 0.9281(3) 0.0316(8) Uani 1 1 d . . . . .
H57A H 0.674734 -0.319822 0.877231 0.038 Uiso 1 1 calc R U . . .
H57B H 0.557481 -0.287246 0.906218 0.038 Uiso 1 1 calc R U . . .
C58 C 0.6604(3) -0.4139(3) 1.0145(3) 0.0434(9) Uani 1 1 d . . . . .
H58A H 0.664594 -0.472655 0.998302 0.065 Uiso 1 1 calc R U . . .
H58B H 0.610514 -0.403085 1.063336 0.065 Uiso 1 1 calc R U . . .
H58C H 0.727556 -0.432974 1.036890 0.065 Uiso 1 1 calc R U . . .
C59 C 0.4015(2) 0.3637(2) 0.4262(2) 0.0208(6) Uani 1 1 d . . . . .
C60 C 0.3680(2) 0.4639(3) 0.3464(2) 0.0218(6) Uani 1 1 d . . . . .
C61 C 0.3292(3) 0.4732(3) 0.2642(2) 0.0260(7) Uani 1 1 d . . . . .
H61 H 0.306865 0.540165 0.213129 0.031 Uiso 1 1 calc R U . . .
C62 C 0.3232(2) 0.3854(3) 0.2572(2) 0.0251(7) Uani 1 1 d . . . . .
C63 C 0.3542(2) 0.2857(3) 0.3335(2) 0.0248(6) Uani 1 1 d . . . . .
H63 H 0.349734 0.225836 0.330368 0.030 Uiso 1 1 calc R U . . .
C64 C 0.3926(2) 0.2781(3) 0.4156(2) 0.0215(6) Uani 1 1 d . . . . .
H64 H 0.413601 0.211157 0.466656 0.026 Uiso 1 1 calc R U . . .
C65 C 0.3481(3) 0.6501(3) 0.2721(3) 0.0350(8) Uani 1 1 d . . . . .
H65A H 0.274738 0.682663 0.255369 0.042 Uiso 1 1 calc R U . . .
H65B H 0.388825 0.634697 0.218518 0.042 Uiso 1 1 calc R U . . .
C66 C 0.3694(4) 0.7263(4) 0.2951(4) 0.0551(12) Uani 1 1 d . . . . .
H66A H 0.326527 0.743537 0.346326 0.083 Uiso 1 1 calc R U . . .
H66B H 0.353972 0.793009 0.240458 0.083 Uiso 1 1 calc R U . . .
H66C H 0.441573 0.692443 0.313497 0.083 Uiso 1 1 calc R U . . .
C67 C 0.2813(3) 0.3185(3) 0.1563(3) 0.0377(9) Uani 1 1 d . . . . .
H67A H 0.234038 0.293873 0.200083 0.045 Uiso 1 1 calc R U . . .
H67B H 0.349907 0.256254 0.165646 0.045 Uiso 1 1 calc R U . . .
C68 C 0.2424(4) 0.3642(4) 0.0552(3) 0.0515(11) Uani 1 1 d . . . . .
H68A H 0.290715 0.386533 0.012688 0.077 Uiso 1 1 calc R U . . .
H68B H 0.175299 0.426843 0.046594 0.077 Uiso 1 1 calc R U . . .
H68C H 0.236454 0.308235 0.042162 0.077 Uiso 1 1 calc R U . . .
O9 O 0.12155(19) -0.13048(18) 0.40947(16) 0.0283(5) Uani 1 1 d . . . . .
O10 O 0.2221(2) 0.0056(2) 0.59085(17) 0.0355(6) Uani 1 1 d . . . . .
O11 O -0.10136(19) 0.29224(19) -0.11003(16) 0.0304(5) Uani 1 1 d . . . . .
O12 O -0.12645(19) 0.6494(2) -0.18585(17) 0.0329(5) Uani 1 1 d . . . . .
O13 O 0.28572(18) -0.0121(2) 0.0432(2) 0.0346(6) Uani 1 1 d . . . . .
O14 O 0.3883(2) -0.3326(2) -0.0275(2) 0.0472(7) Uani 1 1 d . . . . .
O15 O -0.27537(16) 0.22144(19) 0.24927(17) 0.0261(5) Uani 1 1 d . . . . .
O16 O -0.49291(17) 0.0625(2) 0.24829(18) 0.0318(5) Uani 1 1 d . . . . .
C69 C 0.0539(2) 0.0713(2) 0.2457(2) 0.0186(6) Uani 1 1 d . . . . .
C70 C 0.0281(2) 0.1869(3) 0.1708(2) 0.0202(6) Uani 1 1 d . . . . .
H70A H 0.091418 0.196605 0.156464 0.024 Uiso 1 1 calc R U . . .
H70B H -0.020546 0.241797 0.196961 0.024 Uiso 1 1 calc R U . . .
C71 C -0.0199(2) 0.2074(2) 0.0777(2) 0.0189(6) Uani 1 1 d . . . . .
C72 C 0.0593(2) 0.1192(3) 0.0375(2) 0.0219(6) Uani 1 1 d . . . . .
H72A H 0.030444 0.128826 -0.020130 0.026 Uiso 1 1 calc R U . . .
H72B H 0.122861 0.128391 0.021725 0.026 Uiso 1 1 calc R U . . .
C73 C 0.0848(2) 0.0019(2) 0.1109(2) 0.0193(6) Uani 1 1 d . . . . .
C74 C 0.1313(2) -0.0145(3) 0.2024(2) 0.0199(6) Uani 1 1 d . . . . .
H74A H 0.195719 -0.007036 0.188491 0.024 Uiso 1 1 calc R U . . .
H74B H 0.147408 -0.088487 0.247997 0.024 Uiso 1 1 calc R U . . .
C75 C -0.0493(2) 0.0596(3) 0.2677(2) 0.0187(6) Uani 1 1 d . . . . .
H75A H -0.035345 -0.013464 0.313980 0.022 Uiso 1 1 calc R U . . .
H75B H -0.097833 0.113585 0.294757 0.022 Uiso 1 1 calc R U . . .
C76 C -0.1204(2) 0.1929(3) 0.1021(2) 0.0201(6) Uani 1 1 d . . . . .
H76A H -0.150546 0.202661 0.045150 0.024 Uiso 1 1 calc R U . . .
H76B H -0.170506 0.249050 0.126283 0.024 Uiso 1 1 calc R U . . .
C77 C -0.0175(2) -0.0096(3) 0.1358(2) 0.0197(6) Uani 1 1 d . . . . .
H77A H -0.002387 -0.083141 0.181823 0.024 Uiso 1 1 calc R U . . .
H77B H -0.047231 -0.001255 0.079206 0.024 Uiso 1 1 calc R U . . .
C78 C -0.0986(2) 0.0774(2) 0.1769(2) 0.0183(6) Uani 1 1 d . . . . .
C79 C 0.1013(2) 0.0546(2) 0.3369(2) 0.0188(6) Uani 1 1 d . . . . .
C80 C 0.1343(2) -0.0462(3) 0.4157(2) 0.0222(6) Uani 1 1 d . . . . .
C81 C 0.1758(3) -0.0598(3) 0.4976(2) 0.0264(7) Uani 1 1 d . . . . .
H81 H 0.198296 -0.127402 0.547975 0.032 Uiso 1 1 calc R U . . .
C82 C 0.1839(2) 0.0293(3) 0.5043(2) 0.0267(7) Uani 1 1 d . . . . .
C83 C 0.1529(3) 0.1280(3) 0.4297(2) 0.0258(7) Uani 1 1 d . . . . .
H83 H 0.158296 0.186890 0.433768 0.031 Uiso 1 1 calc R U . . .
C84 C 0.1128(2) 0.1391(3) 0.3469(2) 0.0220(6) Uani 1 1 d . . . . .
H84 H 0.092958 0.206268 0.296136 0.026 Uiso 1 1 calc R U . . .
C85 C 0.1438(3) -0.2283(3) 0.4916(3) 0.0351(8) Uani 1 1 d . . . . .
H85A H 0.102103 -0.210408 0.543920 0.042 Uiso 1 1 calc R U . . .
H85B H 0.216970 -0.264156 0.510288 0.042 Uiso 1 1 calc R U . . .
C86 C 0.1181(3) -0.3030(3) 0.4667(3) 0.0414(9) Uani 1 1 d . . . . .
H86A H 0.163855 -0.325071 0.418535 0.062 Uiso 1 1 calc R U . . .
H86B H 0.047090 -0.264462 0.443439 0.062 Uiso 1 1 calc R U . . .
H86C H 0.126703 -0.367285 0.522039 0.062 Uiso 1 1 calc R U . . .
C87 C 0.2319(3) 0.0917(4) 0.6052(3) 0.0418(9) Uani 1 1 d . . . . .
H87A H 0.165000 0.156449 0.594829 0.050 Uiso 1 1 calc R U . . .
H87B H 0.281225 0.112675 0.561566 0.050 Uiso 1 1 calc R U . . .
C88 C 0.2703(4) 0.0459(4) 0.7061(3) 0.0550(12) Uani 1 1 d . . . . .
H88A H 0.331718 -0.023208 0.717612 0.082 Uiso 1 1 calc R U . . .
H88B H 0.216939 0.034332 0.748531 0.082 Uiso 1 1 calc R U . . .
H88C H 0.286523 0.097247 0.716598 0.082 Uiso 1 1 calc R U . . .
C89 C -0.0455(2) 0.3250(3) 0.0071(2) 0.0218(6) Uani 1 1 d . . . . .
C90 C -0.0891(2) 0.3657(3) -0.0848(2) 0.0232(6) Uani 1 1 d . . . . .
C91 C -0.1158(2) 0.4736(3) -0.1457(2) 0.0262(7) Uani 1 1 d . . . . .
H91 H -0.144951 0.498355 -0.205246 0.031 Uiso 1 1 calc R U . . .
C92 C -0.0996(2) 0.5454(3) -0.1190(2) 0.0256(7) Uani 1 1 d . . . . .
C93 C -0.0574(2) 0.5092(3) -0.0300(2) 0.0262(7) Uani 1 1 d . . . . .
H93 H -0.046631 0.556408 -0.010876 0.031 Uiso 1 1 calc R U . . .
C94 C -0.0314(2) 0.4000(3) 0.0305(2) 0.0233(6) Uani 1 1 d . . . . .
H94 H -0.002907 0.376187 0.090138 0.028 Uiso 1 1 calc R U . . .
C95 C -0.1408(3) 0.3246(3) -0.2019(2) 0.0330(8) Uani 1 1 d . . . . .
H95A H -0.103653 0.360302 -0.250134 0.040 Uiso 1 1 calc R U . . .
H95B H -0.214418 0.375865 -0.208182 0.040 Uiso 1 1 calc R U . . .
C96 C -0.1248(4) 0.2205(4) -0.2127(3) 0.0486(11) Uani 1 1 d . . . . .
H96A H -0.148394 0.238172 -0.274800 0.073 Uiso 1 1 calc R U . . .
H96B H -0.163673 0.187373 -0.165765 0.073 Uiso 1 1 calc R U . . .
H96C H -0.051931 0.169696 -0.204233 0.073 Uiso 1 1 calc R U . . .
C97 C -0.1248(3) 0.7311(3) -0.1564(3) 0.0328(8) Uani 1 1 d . . . . .
H97A H -0.054852 0.708171 -0.135884 0.039 Uiso 1 1 calc R U . . .
H97B H -0.171306 0.740179 -0.104214 0.039 Uiso 1 1 calc R U . . .
C98 C -0.1598(3) 0.8368(3) -0.2400(3) 0.0450(9) Uani 1 1 d . . . . .
H98A H -0.111339 0.827675 -0.290060 0.068 Uiso 1 1 calc R U . . .
H98B H -0.162787 0.894022 -0.222268 0.068 Uiso 1 1 calc R U . . .
H98C H -0.227737 0.856802 -0.261356 0.068 Uiso 1 1 calc R U . . .
C99 C 0.1644(2) -0.0872(3) 0.0717(2) 0.0219(6) Uani 1 1 d . . . . .
C100 C 0.2626(3) -0.0913(3) 0.0391(3) 0.0285(7) Uani 1 1 d . . . . .
C101 C 0.3355(3) -0.1742(3) 0.0066(3) 0.0385(9) Uani 1 1 d . . . . .
H101 H 0.399720 -0.175082 -0.014276 0.046 Uiso 1 1 calc R U . . .
C102 C 0.3118(3) -0.2548(3) 0.0055(3) 0.0343(8) Uani 1 1 d . . . . .
C103 C 0.2164(3) -0.2537(3) 0.0362(2) 0.0290(7) Uani 1 1 d . . . . .
H103 H 0.199642 -0.307335 0.035246 0.035 Uiso 1 1 calc R U . . .
C104 C 0.1454(2) -0.1699(3) 0.0687(2) 0.0242(6) Uani 1 1 d . . . . .
H104 H 0.081462 -0.169905 0.089642 0.029 Uiso 1 1 calc R U . . .
C105 C 0.3717(3) 0.0036(3) -0.0084(3) 0.0374(9) Uani 1 1 d . . . . .
H10A H 0.370209 0.006087 -0.072305 0.045 Uiso 1 1 calc R U . . .
H10B H 0.437176 -0.056449 0.022723 0.045 Uiso 1 1 calc R U . . .
C106 C 0.3608(3) 0.1121(3) -0.0108(3) 0.0394(9) Uani 1 1 d . . . . .
H10C H 0.417715 0.125738 -0.044524 0.059 Uiso 1 1 calc R U . . .
H10D H 0.361682 0.108773 0.052809 0.059 Uiso 1 1 calc R U . . .
H10E H 0.296041 0.170842 -0.042307 0.059 Uiso 1 1 calc R U . . .
C107 C 0.3705(3) -0.4208(3) -0.0263(3) 0.0399(9) Uani 1 1 d . . . . .
H10F H 0.311405 -0.392142 -0.067602 0.048 Uiso 1 1 calc R U . . .
H10G H 0.355651 -0.460220 0.037495 0.048 Uiso 1 1 calc R U . . .
C108 C 0.4679(4) -0.4974(4) -0.0602(4) 0.0638(14) Uani 1 1 d . . . . .
H10H H 0.484645 -0.456423 -0.121412 0.096 Uiso 1 1 calc R U . . .
H10I H 0.456310 -0.554811 -0.064662 0.096 Uiso 1 1 calc R U . . .
H10J H 0.524630 -0.529770 -0.016104 0.096 Uiso 1 1 calc R U . . .
C109 C -0.2013(2) 0.0671(2) 0.1999(2) 0.0187(6) Uani 1 1 d . . . . .
C110 C -0.2890(2) 0.1437(3) 0.2317(2) 0.0215(6) Uani 1 1 d . . . . .
C111 C -0.3844(2) 0.1400(3) 0.2454(2) 0.0240(6) Uani 1 1 d . . . . .
H111 H -0.441115 0.192987 0.263874 0.029 Uiso 1 1 calc R U . . .
C112 C -0.3956(2) 0.0574(3) 0.2315(2) 0.0230(6) Uani 1 1 d . . . . .
C113 C -0.3114(2) -0.0217(3) 0.2041(2) 0.0218(6) Uani 1 1 d . . . . .
H113 H -0.317472 -0.078432 0.196244 0.026 Uiso 1 1 calc R U . . .
C114 C -0.2164(2) -0.0141(3) 0.1884(2) 0.0210(6) Uani 1 1 d . . . . .
H114 H -0.160282 -0.066776 0.169025 0.025 Uiso 1 1 calc R U . . .
C115 C -0.3648(3) 0.3147(3) 0.2590(3) 0.0298(7) Uani 1 1 d . . . . .
H11A H -0.401983 0.291763 0.315327 0.036 Uiso 1 1 calc R U . . .
H11B H -0.411669 0.351884 0.204277 0.036 Uiso 1 1 calc R U . . .
C116 C -0.3266(3) 0.3907(3) 0.2666(3) 0.0332(8) Uani 1 1 d . . . . .
H11C H -0.285018 0.407735 0.213027 0.050 Uiso 1 1 calc R U . . .
H11D H -0.285204 0.355187 0.323898 0.050 Uiso 1 1 calc R U . . .
H11E H -0.385282 0.457715 0.267883 0.050 Uiso 1 1 calc R U . . .
C117 C -0.5074(3) -0.0268(3) 0.2472(3) 0.0352(8) Uani 1 1 d . . . . .
H11F H -0.458505 -0.096474 0.291292 0.042 Uiso 1 1 calc R U . . .
H11G H -0.496128 -0.030110 0.184208 0.042 Uiso 1 1 calc R U . . .
C118 C -0.6175(3) -0.0060(4) 0.2757(4) 0.0451(10) Uani 1 1 d . . . . .
H11H H -0.664891 0.065732 0.234615 0.068 Uiso 1 1 calc R U . . .
H11I H -0.626028 -0.009110 0.339983 0.068 Uiso 1 1 calc R U . . .
H11J H -0.631982 -0.061378 0.270681 0.068 Uiso 1 1 calc R U . . .
N1 N 0.6423(2) 0.7474(3) 0.1678(2) 0.0463(7) Uani 1 1 d . . . . .
H1A H 0.600225 0.802573 0.183929 0.056 Uiso 1 1 calc R U . . .
H1B H 0.637794 0.749643 0.111668 0.056 Uiso 1 1 calc R U . . .
C1 C 0.6147(4) 0.6701(4) 0.3827(3) 0.0664(12) Uani 1 1 d . . . . .
H1C H 0.555311 0.727394 0.342096 0.100 Uiso 1 1 calc R U . . .
H1D H 0.612872 0.685780 0.438267 0.100 Uiso 1 1 calc R U . . .
H1E H 0.613021 0.600375 0.400973 0.100 Uiso 1 1 calc R U . . .
C2 C 0.7143(3) 0.6652(4) 0.3300(3) 0.0517(10) Uani 1 1 d . . . . .
H2A H 0.773620 0.604610 0.370445 0.062 Uiso 1 1 calc R U . . .
H2B H 0.718733 0.733060 0.317815 0.062 Uiso 1 1 calc R U . . .
C3 C 0.7218(3) 0.6495(3) 0.2357(3) 0.0462(8) Uani 1 1 d . . . . .
H3 H 0.711418 0.584527 0.246360 0.055 Uiso 1 1 calc R U . . .
C4 C 0.8317(3) 0.6306(3) 0.1985(3) 0.0430(8) Uani 1 1 d . . . . .
C5 C 0.8493(3) 0.7139(3) 0.1298(3) 0.0491(9) Uani 1 1 d . . . . .
H5 H 0.793667 0.782571 0.101885 0.059 Uiso 1 1 calc R U . . .
C6 C 0.9506(4) 0.6961(4) 0.1016(4) 0.0576(11) Uani 1 1 d . . . . .
H6 H 0.961391 0.753407 0.054236 0.069 Uiso 1 1 calc R U . . .
C7 C 1.0339(4) 0.5976(4) 0.1412(4) 0.0628(12) Uani 1 1 d . . . . .
H7 H 1.101265 0.587324 0.122544 0.075 Uiso 1 1 calc R U . . .
C8 C 1.0158(4) 0.5115(4) 0.2110(4) 0.0697(13) Uani 1 1 d . . . . .
H8 H 1.071791 0.443385 0.239774 0.084 Uiso 1 1 calc R U . . .
C9 C 0.9157(4) 0.5271(3) 0.2373(3) 0.0558(10) Uani 1 1 d . . . . .
H9 H 0.904043 0.468426 0.281118 0.067 Uiso 1 1 calc R U . . .
N2 N 0.8277(8) 0.7547(8) 0.4478(6) 0.070(3) Uani 0.614(5) 1 d D U P B 1
H2C H 0.839688 0.687611 0.482069 0.084 Uiso 0.614(5) 1 calc R U P B 1
H2D H 0.872031 0.768043 0.406563 0.084 Uiso 0.614(5) 1 calc R U P B 1
C10 C 0.6927(6) 1.0020(6) 0.5224(6) 0.067(2) Uani 0.614(5) 1 d D U P B 1
H10K H 0.654485 1.055647 0.464320 0.100 Uiso 0.614(5) 1 calc R U P B 1
H10L H 0.729069 1.030966 0.542797 0.100 Uiso 0.614(5) 1 calc R U P B 1
H10M H 0.645086 0.985891 0.570230 0.100 Uiso 0.614(5) 1 calc R U P B 1
C11 C 0.7688(7) 0.8994(7) 0.5069(7) 0.080(2) Uani 0.614(5) 1 d D U P B 1
H11K H 0.800300 0.843901 0.567935 0.096 Uiso 0.614(5) 1 calc R U P B 1
H11L H 0.823850 0.914321 0.468419 0.096 Uiso 0.614(5) 1 calc R U P B 1
C12 C 0.7296(5) 0.8484(6) 0.4598(6) 0.0535(15) Uani 0.614(5) 1 d D U P B 1
H12 H 0.690790 0.901299 0.399989 0.064 Uiso 0.614(5) 1 calc R U P B 1
C13 C 0.6630(4) 0.8056(5) 0.5364(4) 0.0677(18) Uani 0.614(5) 1 d DG U P B 1
C14 C 0.5560(4) 0.8644(5) 0.5177(4) 0.081(2) Uani 0.614(5) 1 d G U P B 1
H14 H 0.529852 0.926207 0.462340 0.098 Uiso 0.614(5) 1 calc R U P B 1
C15 C 0.4882(3) 0.8308(6) 0.5816(5) 0.080(2) Uani 0.614(5) 1 d G U P B 1
H15 H 0.416605 0.870136 0.569107 0.096 Uiso 0.614(5) 1 calc R U P B 1
C16 C 0.5273(5) 0.7384(6) 0.6643(5) 0.076(2) Uani 0.614(5) 1 d G U P B 1
H16 H 0.481937 0.715925 0.707094 0.091 Uiso 0.614(5) 1 calc R U P B 1
C17 C 0.6343(5) 0.6796(4) 0.6830(4) 0.071(2) Uani 0.614(5) 1 d G U P B 1
H17 H 0.660515 0.617782 0.738314 0.085 Uiso 0.614(5) 1 calc R U P B 1
C18 C 0.7022(3) 0.7132(4) 0.6190(4) 0.0636(16) Uani 0.614(5) 1 d G U P B 1
H18 H 0.773764 0.673851 0.631548 0.076 Uiso 0.614(5) 1 calc R U P B 1
C46A C 0.8396(9) 0.0290(10) 0.4955(8) 0.034(3) Uani 0.325(10) 1 d . . P A 2
H46D H 0.814467 -0.000208 0.556884 0.052 Uiso 0.325(10) 1 calc R U P A 2
H46E H 0.900168 -0.029502 0.482657 0.052 Uiso 0.325(10) 1 calc R U P A 2
H46F H 0.786140 0.060866 0.448133 0.052 Uiso 0.325(10) 1 calc R U P A 2
C13A C 0.6175(7) 0.8288(6) 0.5800(6) 0.0634(19) Uani 0.386(5) 1 d DG U P B 2
C14A C 0.6736(5) 0.7363(6) 0.6575(6) 0.0540(19) Uani 0.386(5) 1 d G U P B 2
H14A H 0.740064 0.721706 0.672373 0.065 Uiso 0.386(5) 1 calc R U P B 2
C15A C 0.6303(6) 0.6655(6) 0.7128(6) 0.059(2) Uani 0.386(5) 1 d G U P B 2
H15A H 0.667878 0.603544 0.764664 0.071 Uiso 0.386(5) 1 calc R U P B 2
C16A C 0.5310(7) 0.6872(7) 0.6906(7) 0.069(3) Uani 0.386(5) 1 d G U P B 2
H16A H 0.502061 0.639834 0.727606 0.083 Uiso 0.386(5) 1 calc R U P B 2
C17A C 0.4749(5) 0.7797(8) 0.6131(7) 0.063(3) Uani 0.386(5) 1 d G U P B 2
H17A H 0.408429 0.794287 0.598257 0.075 Uiso 0.386(5) 1 calc R U P B 2
C18A C 0.5181(6) 0.8505(7) 0.5578(6) 0.076(3) Uani 0.386(5) 1 d G U P B 2
H18A H 0.480613 0.912450 0.505966 0.092 Uiso 0.386(5) 1 calc R U P B 2
C12A C 0.6701(8) 0.8980(8) 0.5248(8) 0.072(2) Uani 0.386(5) 1 d D U P B 2
H12A H 0.701728 0.901190 0.574785 0.087 Uiso 0.386(5) 1 calc R U P B 2
N2A N 0.5863(10) 1.0136(8) 0.4849(8) 0.081(3) Uani 0.386(5) 1 d D U P B 2
H2AA H 0.521971 1.027363 0.496600 0.097 Uiso 0.386(5) 1 calc R U P B 2
H2AB H 0.602290 1.066301 0.450116 0.097 Uiso 0.386(5) 1 calc R U P B 2
C11A C 0.7653(13) 0.8635(13) 0.4587(11) 0.088(4) Uani 0.386(5) 1 d D U P B 2
H11M H 0.737844 0.893769 0.394540 0.106 Uiso 0.386(5) 1 calc R U P B 2
H11N H 0.807806 0.898781 0.458471 0.106 Uiso 0.386(5) 1 calc R U P B 2
C10A C 0.8355(15) 0.7421(13) 0.4827(15) 0.072(5) Uani 0.386(5) 1 d D U P B 2
H10N H 0.883435 0.716336 0.533102 0.108 Uiso 0.386(5) 1 calc R U P B 2
H10O H 0.873761 0.730287 0.427803 0.108 Uiso 0.386(5) 1 calc R U P B 2
H10P H 0.794126 0.702207 0.502420 0.108 Uiso 0.386(5) 1 calc R U P B 2

loop_
_atom_site_aniso_label
_atom_site_aniso_U_11
_atom_site_aniso_U_22
_atom_site_aniso_U_33
_atom_site_aniso_U_23
_atom_site_aniso_U_13
_atom_site_aniso_U_12
O1 0.0262(12) 0.0406(14) 0.0458(15) -0.0285(12) 0.0164(10) -0.0164(11)
O2 0.0349(13) 0.0382(14) 0.0522(16) -0.0328(13) 0.0121(12) -0.0110(11)
O3 0.0220(11) 0.0360(13) 0.0327(12) -0.0192(11) 0.0087(9) -0.0134(10)
O4 0.0301(13) 0.0372(14) 0.0670(18) -0.0248(14) 0.0070(12) -0.0185(11)
O5 0.0381(12) 0.0247(11) 0.0174(11) -0.0038(9) -0.0061(9) -0.0150(10)
O6 0.0387(13) 0.0196(11) 0.0257(12) -0.0011(9) -0.0011(10) -0.0110(10)
O7 0.0340(12) 0.0226(11) 0.0261(12) -0.0036(9) -0.0088(9) -0.0124(10)
O8 0.0456(14) 0.0308(12) 0.0280(12) -0.0096(10) -0.0140(10) -0.0140(11)
C19 0.0189(14) 0.0227(15) 0.0199(15) -0.0082(13) 0.0015(11) -0.0064(12)
C20 0.0223(14) 0.0201(15) 0.0181(14) -0.0088(12) 0.0013(11) -0.0073(12)
C21 0.0177(13) 0.0213(15) 0.0170(14) -0.0059(12) -0.0005(11) -0.0078(12)
C22 0.0165(13) 0.0207(15) 0.0188(14) -0.0084(12) 0.0021(11) -0.0063(11)
C23 0.0196(14) 0.0225(15) 0.0152(14) -0.0061(12) 0.0016(11) -0.0077(12)
C24 0.0222(14) 0.0221(15) 0.0139(13) -0.0059(12) 0.0038(11) -0.0081(12)
C25 0.0169(13) 0.0192(15) 0.0187(15) -0.0066(12) 0.0006(11) -0.0066(11)
C26 0.0213(14) 0.0183(14) 0.0178(14) -0.0063(12) -0.0001(11) -0.0053(12)
C27 0.0222(14) 0.0207(14) 0.0138(13) -0.0067(11) 0.0012(11) -0.0083(12)
C28 0.0196(13) 0.0180(14) 0.0170(14) -0.0056(12) 0.0007(11) -0.0073(11)
C29 0.0272(16) 0.0223(15) 0.0173(14) -0.0077(13) -0.0013(12) -0.0047(13)
C30 0.0239(15) 0.0301(17) 0.0285(17) -0.0158(14) 0.0062(13) -0.0095(14)
C31 0.0277(16) 0.0367(19) 0.0352(18) -0.0226(16) 0.0080(14) -0.0120(15)
C32 0.0273(16) 0.0292(17) 0.0291(17) -0.0169(15) 0.0025(13) -0.0049(14)
C33 0.0353(18) 0.0273(17) 0.0275(17) -0.0153(14) -0.0001(13) -0.0111(14)
C34 0.0246(15) 0.0299(17) 0.0252(16) -0.0134(14) 0.0008(12) -0.0080(13)
C35 0.0293(18) 0.044(2) 0.050(2) -0.0265(19) 0.0161(16) -0.0185(16)
C36 0.039(2) 0.047(2) 0.060(3) -0.028(2) 0.0208(19) -0.0235(19)
C37 0.047(2) 0.0294(19) 0.040(2) -0.0211(17) -0.0008(17) -0.0091(17)
C38 0.046(2) 0.042(2) 0.065(3) -0.038(2) 0.002(2) -0.0022(18)
C39 0.0218(14) 0.0238(15) 0.0154(14) -0.0028(12) -0.0030(11) -0.0100(12)
C40 0.0218(15) 0.0316(17) 0.0203(15) -0.0063(13) 0.0022(12) -0.0132(13)
C41 0.0210(15) 0.0400(19) 0.0343(17) -0.0144(15) 0.0060(12) -0.0152(14)
C42 0.0256(16) 0.040(2) 0.0291(17) -0.0074(15) -0.0003(13) -0.0194(15)
C43 0.0395(18) 0.0242(16) 0.0262(16) -0.0019(14) -0.0078(14) -0.0183(14)
C44 0.0270(16) 0.0237(16) 0.0238(16) -0.0074(13) -0.0055(12) -0.0104(13)
C45 0.0290(17) 0.043(2) 0.052(2) -0.0285(18) 0.0192(16) -0.0190(16)
C46 0.031(3) 0.038(3) 0.083(5) 0.003(3) -0.001(3) -0.004(2)
C47 0.036(2) 0.044(2) 0.077(3) -0.031(2) 0.0062(19) -0.0211(18)
C48 0.043(2) 0.056(3) 0.104(4) -0.048(3) 0.023(2) -0.037(2)
C49 0.0197(14) 0.0219(15) 0.0161(14) -0.0057(12) 0.0029(11) -0.0085(12)
C50 0.0221(14) 0.0252(16) 0.0173(14) -0.0062(12) 0.0029(11) -0.0110(12)
C51 0.0237(15) 0.0258(16) 0.0182(15) -0.0070(13) 0.0003(12) -0.0084(13)
C52 0.0235(15) 0.0224(15) 0.0224(15) -0.0055(13) 0.0054(12) -0.0085(13)
C53 0.0283(16) 0.0254(16) 0.0273(16) -0.0096(14) 0.0036(12) -0.0141(13)
C54 0.0245(15) 0.0274(16) 0.0189(14) -0.0072(13) 0.0023(11) -0.0111(13)
C55 0.0416(19) 0.0300(18) 0.0199(16) -0.0032(14) -0.0077(14) -0.0148(15)
C56 0.071(3) 0.034(2) 0.035(2) -0.0085(17) -0.0202(19) -0.022(2)
C57 0.0329(17) 0.0222(16) 0.0353(18) -0.0086(14) 0.0061(14) -0.0119(14)
C58 0.045(2) 0.0219(17) 0.048(2) -0.0004(16) 0.0018(17) -0.0132(16)
C59 0.0171(13) 0.0221(15) 0.0185(15) -0.0061(13) -0.0011(11) -0.0055(12)
C60 0.0189(14) 0.0208(15) 0.0255(16) -0.0090(13) -0.0022(11) -0.0071(12)
C61 0.0304(16) 0.0216(15) 0.0200(15) -0.0028(12) -0.0062(12) -0.0085(13)
C62 0.0231(14) 0.0298(16) 0.0214(15) -0.0113(13) -0.0032(12) -0.0083(13)
C63 0.0228(14) 0.0241(15) 0.0292(16) -0.0123(13) -0.0015(12) -0.0090(12)
C64 0.0197(14) 0.0220(15) 0.0207(15) -0.0075(12) 0.0011(11) -0.0080(12)
C65 0.0407(19) 0.0226(16) 0.0358(19) -0.0004(15) -0.0097(15) -0.0143(15)
C66 0.063(3) 0.036(2) 0.064(3) -0.009(2) -0.018(2) -0.021(2)
C67 0.0397(18) 0.0325(18) 0.042(2) -0.0202(16) -0.0140(15) -0.0069(15)
C68 0.060(3) 0.044(2) 0.049(2) -0.026(2) -0.022(2) -0.0084(19)
O9 0.0445(13) 0.0199(11) 0.0218(11) -0.0033(9) -0.0102(10) -0.0152(10)
O10 0.0472(14) 0.0403(14) 0.0284(12) -0.0138(11) -0.0110(10) -0.0218(12)
O11 0.0441(14) 0.0275(12) 0.0190(11) -0.0052(10) -0.0065(10) -0.0158(11)
O12 0.0393(13) 0.0245(12) 0.0294(12) -0.0023(10) -0.0040(10) -0.0145(10)
O13 0.0244(12) 0.0398(14) 0.0569(16) -0.0353(13) 0.0196(11) -0.0192(11)
O14 0.0385(14) 0.0438(16) 0.074(2) -0.0458(16) 0.0228(14) -0.0168(12)
O15 0.0217(10) 0.0284(11) 0.0378(13) -0.0220(10) 0.0062(9) -0.0121(9)
O16 0.0209(11) 0.0333(12) 0.0476(14) -0.0194(11) 0.0080(10) -0.0156(9)
C69 0.0162(13) 0.0243(15) 0.0165(13) -0.0094(12) -0.0003(10) -0.0081(12)
C70 0.0190(14) 0.0244(15) 0.0177(14) -0.0087(13) 0.0013(11) -0.0094(12)
C71 0.0178(13) 0.0214(15) 0.0176(14) -0.0073(12) 0.0012(11) -0.0088(12)
C72 0.0177(13) 0.0270(16) 0.0216(15) -0.0113(13) 0.0029(11) -0.0092(12)
C73 0.0165(13) 0.0234(15) 0.0193(14) -0.0119(13) 0.0017(11) -0.0070(12)
C74 0.0133(12) 0.0249(15) 0.0231(15) -0.0115(13) 0.0006(11) -0.0074(11)
C75 0.0158(13) 0.0222(14) 0.0191(14) -0.0068(12) 0.0005(10) -0.0098(11)
C76 0.0178(14) 0.0246(15) 0.0153(14) -0.0059(12) -0.0010(11) -0.0080(12)
C77 0.0183(14) 0.0240(15) 0.0197(14) -0.0102(13) 0.0002(11) -0.0096(12)
C78 0.0164(13) 0.0207(14) 0.0192(14) -0.0093(12) 0.0017(11) -0.0080(11)
C79 0.0157(13) 0.0231(15) 0.0207(15) -0.0115(13) 0.0025(11) -0.0088(11)
C80 0.0258(15) 0.0241(16) 0.0212(15) -0.0099(13) -0.0010(12) -0.0127(13)
C81 0.0307(16) 0.0253(16) 0.0237(16) -0.0073(13) -0.0060(13) -0.0121(13)
C82 0.0266(16) 0.0348(18) 0.0245(16) -0.0145(14) -0.0030(12) -0.0141(14)
C83 0.0278(15) 0.0308(17) 0.0274(16) -0.0149(14) 0.0018(12) -0.0166(13)
C84 0.0214(14) 0.0233(15) 0.0227(15) -0.0086(13) 0.0003(12) -0.0107(12)
C85 0.049(2) 0.0264(17) 0.0250(17) -0.0007(14) -0.0113(15) -0.0166(15)
C86 0.055(2) 0.0252(17) 0.044(2) -0.0058(16) -0.0117(17) -0.0191(16)
C87 0.056(2) 0.049(2) 0.040(2) -0.0218(18) -0.0052(17) -0.0329(19)
C88 0.066(3) 0.072(3) 0.049(2) -0.034(2) -0.013(2) -0.033(2)
C89 0.0167(14) 0.0248(16) 0.0216(15) -0.0080(13) 0.0021(11) -0.0083(12)
C90 0.0227(14) 0.0256(16) 0.0223(15) -0.0114(13) 0.0020(12) -0.0096(12)
C91 0.0250(16) 0.0271(17) 0.0195(15) -0.0039(13) 0.0001(12) -0.0096(13)
C92 0.0225(15) 0.0208(15) 0.0261(16) -0.0042(13) 0.0016(12) -0.0076(12)
C93 0.0272(15) 0.0246(16) 0.0273(16) -0.0100(14) 0.0010(13) -0.0114(13)
C94 0.0242(15) 0.0223(15) 0.0215(15) -0.0067(13) -0.0023(11) -0.0090(12)
C95 0.043(2) 0.0309(18) 0.0230(17) -0.0077(14) -0.0114(14) -0.0127(16)
C96 0.078(3) 0.038(2) 0.031(2) -0.0113(17) -0.0167(19) -0.023(2)
C97 0.0300(17) 0.0259(17) 0.0401(19) -0.0120(15) 0.0042(14) -0.0115(14)
C98 0.042(2) 0.0318(19) 0.051(2) -0.0067(18) 0.0027(17) -0.0164(17)
C99 0.0156(13) 0.0270(16) 0.0249(16) -0.0141(13) 0.0028(11) -0.0077(12)
C100 0.0254(16) 0.0309(17) 0.0376(19) -0.0217(16) 0.0039(14) -0.0123(14)
C101 0.0259(17) 0.041(2) 0.056(2) -0.0323(19) 0.0174(16) -0.0142(16)
C102 0.0327(18) 0.036(2) 0.0380(19) -0.0258(17) 0.0090(15) -0.0105(15)
C103 0.0292(16) 0.0321(18) 0.0308(17) -0.0185(15) 0.0023(13) -0.0122(14)
C104 0.0240(15) 0.0279(16) 0.0232(16) -0.0132(13) 0.0017(12) -0.0106(13)
C105 0.0302(18) 0.039(2) 0.051(2) -0.0268(19) 0.0208(16) -0.0191(16)
C106 0.0377(19) 0.040(2) 0.050(2) -0.0256(19) 0.0164(17) -0.0220(17)
C107 0.043(2) 0.034(2) 0.045(2) -0.0257(18) 0.0077(17) -0.0115(17)
C108 0.059(3) 0.050(3) 0.094(4) -0.052(3) 0.014(3) -0.016(2)
C109 0.0165(13) 0.0223(15) 0.0174(14) -0.0073(12) 0.0006(10) -0.0087(12)
C110 0.0220(14) 0.0253(15) 0.0199(14) -0.0113(12) 0.0018(11) -0.0105(12)
C111 0.0214(14) 0.0239(15) 0.0282(15) -0.0139(13) 0.0042(11) -0.0086(12)
C112 0.0185(14) 0.0228(15) 0.0242(15) -0.0062(12) 0.0012(11) -0.0087(12)
C113 0.0207(14) 0.0238(15) 0.0236(15) -0.0082(13) -0.0002(11) -0.0120(12)
C114 0.0187(14) 0.0226(15) 0.0169(14) -0.0058(12) 0.0025(11) -0.0073(12)
C115 0.0276(16) 0.0290(17) 0.0353(17) -0.0212(15) 0.0065(13) -0.0086(13)
C116 0.045(2) 0.0251(17) 0.0310(18) -0.0131(15) 0.0068(15) -0.0162(15)
C117 0.0267(16) 0.0302(18) 0.057(2) -0.0196(17) 0.0022(15) -0.0163(14)
C118 0.0276(18) 0.043(2) 0.072(3) -0.022(2) 0.0059(17) -0.0212(16)
N1 0.0527(17) 0.0451(17) 0.0364(15) -0.0106(13) -0.0093(13) -0.0181(14)
C1 0.074(3) 0.049(2) 0.050(2) -0.0002(19) 0.005(2) -0.022(2)
C2 0.056(2) 0.044(2) 0.0360(19) -0.0024(16) -0.0078(16) -0.0140(18)
C3 0.056(2) 0.0355(18) 0.045(2) -0.0090(16) -0.0066(16) -0.0205(16)
C4 0.0481(19) 0.0384(19) 0.0425(19) -0.0150(16) -0.0036(16) -0.0174(16)
C5 0.053(2) 0.045(2) 0.044(2) -0.0156(17) -0.0044(17) -0.0158(17)
C6 0.062(3) 0.052(2) 0.068(3) -0.025(2) -0.001(2) -0.030(2)
C7 0.050(2) 0.071(3) 0.077(3) -0.035(3) 0.001(2) -0.028(2)
C8 0.049(2) 0.055(3) 0.082(3) -0.030(3) 0.001(2) -0.001(2)
C9 0.066(3) 0.040(2) 0.059(2) -0.0159(18) -0.005(2) -0.0206(19)
N2 0.064(4) 0.056(4) 0.054(5) -0.022(4) -0.004(4) 0.004(3)
C10 0.085(5) 0.053(3) 0.078(5) -0.041(3) 0.047(4) -0.041(3)
C11 0.081(4) 0.069(4) 0.097(5) -0.059(4) -0.017(4) -0.010(3)
C12 0.047(3) 0.059(3) 0.054(3) -0.033(2) -0.007(2) -0.011(2)
C13 0.052(3) 0.068(3) 0.065(3) -0.028(3) -0.004(2) -0.007(2)
C14 0.051(3) 0.108(5) 0.058(4) -0.034(3) -0.008(3) -0.008(3)
C15 0.051(3) 0.096(5) 0.088(4) -0.042(4) -0.008(3) -0.019(3)
C16 0.075(3) 0.068(4) 0.101(5) -0.039(3) -0.006(3) -0.036(3)
C17 0.076(3) 0.070(4) 0.081(4) -0.042(3) -0.004(3) -0.031(3)
C18 0.066(3) 0.061(3) 0.064(3) -0.029(3) -0.013(3) -0.018(3)
C46A 0.039(6) 0.037(6) 0.034(6) -0.015(5) 0.014(4) -0.025(5)
C13A 0.063(4) 0.067(4) 0.061(4) -0.042(3) -0.002(3) -0.013(3)
C14A 0.055(4) 0.055(4) 0.068(4) -0.039(3) -0.001(3) -0.023(3)
C15A 0.058(4) 0.062(4) 0.067(5) -0.031(4) -0.009(3) -0.025(3)
C16A 0.057(4) 0.073(5) 0.073(5) -0.022(4) -0.016(4) -0.023(4)
C17A 0.051(4) 0.075(5) 0.061(5) -0.026(4) -0.013(4) -0.022(4)
C18A 0.060(4) 0.083(5) 0.070(5) -0.023(4) 0.003(4) -0.024(4)
C12A 0.079(4) 0.068(4) 0.072(4) -0.035(3) -0.011(3) -0.022(3)
N2A 0.103(7) 0.056(4) 0.071(6) -0.029(4) 0.010(5) -0.023(4)
C11A 0.104(6) 0.070(5) 0.060(5) -0.020(5) -0.008(5) -0.013(5)
C10A 0.056(6) 0.063(5) 0.081(12) -0.007(7) 0.005(8) -0.029(5)

loop_
_atom_type_symbol
_atom_type_description
_atom_type_scat_dispersion_real
_atom_type_scat_dispersion_imag
_atom_type_scat_source
C C 0.0181 0.0091 'International Tables Vol C Tables 4.2.6.8 and 6.1.1.4'
H H 0.0000 0.0000 'International Tables Vol C Tables 4.2.6.8 and 6.1.1.4'
N N 0.0311 0.0180 'International Tables Vol C Tables 4.2.6.8 and 6.1.1.4'
O O 0.0492 0.0322 'International Tables Vol C Tables 4.2.6.8 and 6.1.1.4'

loop_
_geom_angle_atom_site_label_1
_geom_angle_atom_site_label_2
_geom_angle_atom_site_label_3
_geom_angle
_geom_angle_site_symmetry_1
_geom_angle_site_symmetry_3
_geom_angle_publ_flag
C30 O1 C35 119.5(3) . . ?
C32 O2 C37 116.8(3) . . ?
C40 O3 C45 118.9(3) . . ?
C42 O4 C47 117.8(3) . . ?
C50 O5 C55 119.5(2) . . ?
C52 O6 C57 117.6(3) . . ?
C60 O7 C65 118.3(2) . . ?
C62 O8 C67 118.9(3) . . ?
C24 C19 C20 107.5(2) . . ?
C24 C19 C26 110.2(3) . . ?
C26 C19 C20 107.5(2) . . ?
C29 C19 C20 111.3(3) . . ?
C29 C19 C24 111.4(2) . . ?
C29 C19 C26 108.9(2) . . ?
C19 C20 H20A 109.1 . . ?
C19 C20 H20B 109.1 . . ?
H20A C20 H20B 107.8 . . ?
C21 C20 C19 112.7(2) . . ?
C21 C20 H20A 109.1 . . ?
C21 C20 H20B 109.1 . . ?
C20 C21 C22 108.1(2) . . ?
C20 C21 C27 107.3(2) . . ?
C20 C21 C39 111.8(2) . . ?
C22 C21 C27 109.9(2) . . ?
C39 C21 C22 109.4(2) . . ?
C39 C21 C27 110.4(2) . . ?
C21 C22 H22A 109.5 . . ?
C21 C22 H22B 109.5 . . ?
C21 C22 C23 110.7(2) . . ?
H22A C22 H22B 108.1 . . ?
C23 C22 H22A 109.5 . . ?
C23 C22 H22B 109.5 . . ?
C24 C23 C22 109.6(2) . . ?
C24 C23 C25 107.8(2) . . ?
C25 C23 C22 107.7(2) . . ?
C49 C23 C22 109.5(2) . . ?
C49 C23 C24 111.7(2) . . ?
C49 C23 C25 110.4(2) . . ?
C19 C24 C23 110.9(2) . . ?
C19 C24 H24A 109.5 . . ?
C19 C24 H24B 109.5 . . ?
C23 C24 H24A 109.5 . . ?
C23 C24 H24B 109.5 . . ?
H24A C24 H24B 108.0 . . ?
C23 C25 H25A 108.9 . . ?
C23 C25 H25B 108.9 . . ?
H25A C25 H25B 107.8 . . ?
C28 C25 C23 113.1(2) . . ?
C28 C25 H25A 108.9 . . ?
C28 C25 H25B 108.9 . . ?
C19 C26 H26A 109.5 . . ?
C19 C26 H26B 109.5 . . ?
H26A C26 H26B 108.1 . . ?
C28 C26 C19 110.6(2) . . ?
C28 C26 H26A 109.5 . . ?
C28 C26 H26B 109.5 . . ?
C21 C27 H27A 109.4 . . ?
C21 C27 H27B 109.4 . . ?
H27A C27 H27B 108.0 . . ?
C28 C27 C21 111.0(2) . . ?
C28 C27 H27A 109.4 . . ?
C28 C27 H27B 109.4 . . ?
C25 C28 C26 107.6(2) . . ?
C25 C28 C59 110.8(2) . . ?
C26 C28 C59 110.6(2) . . ?
C27 C28 C25 107.8(2) . . ?
C27 C28 C26 110.3(2) . . ?
C27 C28 C59 109.7(2) . . ?
C30 C29 C19 122.7(3) . . ?
C34 C29 C19 122.0(3) . . ?
C34 C29 C30 115.3(3) . . ?
O1 C30 C29 116.2(3) . . ?
O1 C30 C31 122.5(3) . . ?
C31 C30 C29 121.3(3) . . ?
C30 C31 H31 119.3 . . ?
C30 C31 C32 121.3(3) . . ?
C32 C31 H31 119.3 . . ?
O2 C32 C31 115.4(3) . . ?
C33 C32 O2 125.4(3) . . ?
C33 C32 C31 119.2(3) . . ?
C32 C33 H33 120.4 . . ?
C32 C33 C34 119.2(3) . . ?
C34 C33 H33 120.4 . . ?
C29 C34 C33 123.7(3) . . ?
C29 C34 H34 118.1 . . ?
C33 C34 H34 118.1 . . ?
O1 C35 H35A 110.5 . . ?
O1 C35 H35B 110.5 . . ?
O1 C35 C36 106.3(3) . . ?
H35A C35 H35B 108.7 . . ?
C36 C35 H35A 110.5 . . ?
C36 C35 H35B 110.5 . . ?
C35 C36 H36A 109.5 . . ?
C35 C36 H36B 109.5 . . ?
C35 C36 H36C 109.5 . . ?
H36A C36 H36B 109.5 . . ?
H36A C36 H36C 109.5 . . ?
H36B C36 H36C 109.5 . . ?
O2 C37 H37A 110.3 . . ?
O2 C37 H37B 110.3 . . ?
O2 C37 C38 107.3(3) . . ?
H37A C37 H37B 108.5 . . ?
C38 C37 H37A 110.3 . . ?
C38 C37 H37B 110.3 . . ?
C37 C38 H38A 109.5 . . ?
C37 C38 H38B 109.5 . . ?
C37 C38 H38C 109.5 . . ?
H38A C38 H38B 109.5 . . ?
H38A C38 H38C 109.5 . . ?
H38B C38 H38C 109.5 . . ?
C40 C39 C21 121.6(3) . . ?
C44 C39 C21 122.8(3) . . ?
C44 C39 C40 115.5(3) . . ?
O3 C40 C39 117.8(3) . . ?
O3 C40 C41 120.9(3) . . ?
C41 C40 C39 121.2(3) . . ?
C40 C41 H41 119.7 . . ?
C42 C41 C40 120.7(3) . . ?
C42 C41 H41 119.7 . . ?
C41 C42 O4 113.0(3) . . ?
C43 C42 O4 126.8(3) . . ?
C43 C42 C41 120.2(3) . . ?
C42 C43 H43 120.5 . . ?
C42 C43 C44 119.1(3) . . ?
C44 C43 H43 120.5 . . ?
C39 C44 C43 123.3(3) . . ?
C39 C44 H44 118.3 . . ?
C43 C44 H44 118.3 . . ?
O3 C45 H45A 109.7 . . ?
O3 C45 H45B 109.7 . . ?
O3 C45 H45C 109.6 . . ?
O3 C45 H45D 109.6 . . ?
O3 C45 C46A 110.1(5) . . ?
H45A C45 H45B 108.2 . . ?
H45C C45 H45D 108.2 . . ?
C46 C45 O3 110.0(4) . . ?
C46 C45 H45A 109.7 . . ?
C46 C45 H45B 109.7 . . ?
C46A C45 H45C 109.6 . . ?
C46A C45 H45D 109.6 . . ?
C45 C46 H46A 109.5 . . ?
C45 C46 H46B 109.5 . . ?
C45 C46 H46C 109.5 . . ?
H46A C46 H46B 109.5 . . ?
H46A C46 H46C 109.5 . . ?
H46B C46 H46C 109.5 . . ?
O4 C47 H47A 110.5 . . ?
O4 C47 H47B 110.5 . . ?
O4 C47 C48 106.3(3) . . ?
H47A C47 H47B 108.7 . . ?
C48 C47 H47A 110.5 . . ?
C48 C47 H47B 110.5 . . ?
C47 C48 H48A 109.5 . . ?
C47 C48 H48B 109.5 . . ?
C47 C48 H48C 109.5 . . ?
H48A C48 H48B 109.5 . . ?
H48A C48 H48C 109.5 . . ?
H48B C48 H48C 109.5 . . ?
C50 C49 C23 122.2(3) . . ?
C54 C49 C23 122.8(3) . . ?
C54 C49 C50 115.0(3) . . ?
O5 C50 C49 116.1(3) . . ?
O5 C50 C51 122.2(3) . . ?
C51 C50 C49 121.7(3) . . ?
C50 C51 H51 119.9 . . ?
C50 C51 C52 120.2(3) . . ?
C52 C51 H51 119.9 . . ?
O6 C52 C51 114.9(3) . . ?
O6 C52 C53 125.0(3) . . ?
C53 C52 C51 120.1(3) . . ?
C52 C53 H53 120.8 . . ?
C52 C53 C54 118.5(3) . . ?
C54 C53 H53 120.8 . . ?
C49 C54 C53 124.6(3) . . ?
C49 C54 H54 117.7 . . ?
C53 C54 H54 117.7 . . ?
O5 C55 H55A 110.4 . . ?
O5 C55 H55B 110.4 . . ?
O5 C55 C56 106.7(3) . . ?
H55A C55 H55B 108.6 . . ?
C56 C55 H55A 110.4 . . ?
C56 C55 H55B 110.4 . . ?
C55 C56 H56A 109.5 . . ?
C55 C56 H56B 109.5 . . ?
C55 C56 H56C 109.5 . . ?
H56A C56 H56B 109.5 . . ?
H56A C56 H56C 109.5 . . ?
H56B C56 H56C 109.5 . . ?
O6 C57 H57A 110.2 . . ?
O6 C57 H57B 110.2 . . ?
O6 C57 C58 107.4(3) . . ?
H57A C57 H57B 108.5 . . ?
C58 C57 H57A 110.2 . . ?
C58 C57 H57B 110.2 . . ?
C57 C58 H58A 109.5 . . ?
C57 C58 H58B 109.5 . . ?
C57 C58 H58C 109.5 . . ?
H58A C58 H58B 109.5 . . ?
H58A C58 H58C 109.5 . . ?
H58B C58 H58C 109.5 . . ?
C60 C59 C28 122.4(3) . . ?
C64 C59 C28 122.4(3) . . ?
C64 C59 C60 115.2(3) . . ?
O7 C60 C59 117.2(3) . . ?
O7 C60 C61 121.8(3) . . ?
C61 C60 C59 121.0(3) . . ?
C60 C61 H61 119.3 . . ?
C62 C61 C60 121.4(3) . . ?
C62 C61 H61 119.3 . . ?
O8 C62 C61 115.0(3) . . ?
O8 C62 C63 125.0(3) . . ?
C61 C62 C63 120.0(3) . . ?
C62 C63 H63 121.1 . . ?
C62 C63 C64 117.7(3) . . ?
C64 C63 H63 121.1 . . ?
C59 C64 C63 124.7(3) . . ?
C59 C64 H64 117.7 . . ?
C63 C64 H64 117.7 . . ?
O7 C65 H65A 110.1 . . ?
O7 C65 H65B 110.1 . . ?
O7 C65 C66 108.1(3) . . ?
H65A C65 H65B 108.4 . . ?
C66 C65 H65A 110.1 . . ?
C66 C65 H65B 110.1 . . ?
C65 C66 H66A 109.5 . . ?
C65 C66 H66B 109.5 . . ?
C65 C66 H66C 109.5 . . ?
H66A C66 H66B 109.5 . . ?
H66A C66 H66C 109.5 . . ?
H66B C66 H66C 109.5 . . ?
O8 C67 H67A 110.4 . . ?
O8 C67 H67B 110.4 . . ?
O8 C67 C68 106.5(3) . . ?
H67A C67 H67B 108.6 . . ?
C68 C67 H67A 110.4 . . ?
C68 C67 H67B 110.4 . . ?
C67 C68 H68A 109.5 . . ?
C67 C68 H68B 109.5 . . ?
C67 C68 H68C 109.5 . . ?
H68A C68 H68B 109.5 . . ?
H68A C68 H68C 109.5 . . ?
H68B C68 H68C 109.5 . . ?
C80 O9 C85 118.4(2) . . ?
C82 O10 C87 117.6(3) . . ?
C90 O11 C95 120.4(3) . . ?
C92 O12 C97 117.4(3) . . ?
C100 O13 C105 119.2(3) . . ?
C102 O14 C107 118.2(3) . . ?
C110 O15 C115 119.0(2) . . ?
C112 O16 C117 117.8(2) . . ?
C70 C69 C74 108.0(2) . . ?
C70 C69 C75 107.4(2) . . ?
C70 C69 C79 111.4(2) . . ?
C74 C69 C75 109.5(2) . . ?
C79 C69 C74 110.4(2) . . ?
C79 C69 C75 110.1(2) . . ?
C69 C70 H70A 108.9 . . ?
C69 C70 H70B 108.9 . . ?
C69 C70 C71 113.2(2) . . ?
H70A C70 H70B 107.8 . . ?
C71 C70 H70A 108.9 . . ?
C71 C70 H70B 108.9 . . ?
C72 C71 C70 107.8(2) . . ?
C76 C71 C70 107.9(2) . . ?
C76 C71 C72 109.5(2) . . ?
C89 C71 C70 110.3(2) . . ?
C89 C71 C72 111.7(2) . . ?
C89 C71 C76 109.6(2) . . ?
C71 C72 H72A 109.6 . . ?
C71 C72 H72B 109.6 . . ?
H72A C72 H72B 108.1 . . ?
C73 C72 C71 110.3(2) . . ?
C73 C72 H72A 109.6 . . ?
C73 C72 H72B 109.6 . . ?
C72 C73 C99 110.9(2) . . ?
C74 C73 C72 110.1(2) . . ?
C74 C73 C77 107.9(2) . . ?
C74 C73 C99 108.6(2) . . ?
C77 C73 C72 108.5(2) . . ?
C77 C73 C99 110.9(2) . . ?
C69 C74 H74A 109.5 . . ?
C69 C74 H74B 109.5 . . ?
C73 C74 C69 110.8(2) . . ?
C73 C74 H74A 109.5 . . ?
C73 C74 H74B 109.5 . . ?
H74A C74 H74B 108.1 . . ?
C69 C75 H75A 109.5 . . ?
C69 C75 H75B 109.5 . . ?
H75A C75 H75B 108.1 . . ?
C78 C75 C69 110.8(2) . . ?
C78 C75 H75A 109.5 . . ?
C78 C75 H75B 109.5 . . ?
C71 C76 H76A 109.4 . . ?
C71 C76 H76B 109.4 . . ?
C71 C76 C78 111.1(2) . . ?
H76A C76 H76B 108.0 . . ?
C78 C76 H76A 109.4 . . ?
C78 C76 H76B 109.4 . . ?
C73 C77 H77A 109.2 . . ?
C73 C77 H77B 109.2 . . ?
C73 C77 C78 112.3(2) . . ?
H77A C77 H77B 107.9 . . ?
C78 C77 H77A 109.2 . . ?
C78 C77 H77B 109.2 . . ?
C75 C78 C77 107.5(2) . . ?
C76 C78 C75 110.2(2) . . ?
C76 C78 C77 107.7(2) . . ?
C109 C78 C75 110.0(2) . . ?
C109 C78 C76 109.3(2) . . ?
C109 C78 C77 112.1(2) . . ?
C80 C79 C69 122.4(3) . . ?
C84 C79 C69 121.6(3) . . ?
C84 C79 C80 116.0(3) . . ?
O9 C80 C79 117.6(3) . . ?
O9 C80 C81 120.5(3) . . ?
C81 C80 C79 121.9(3) . . ?
C80 C81 H81 120.2 . . ?
C80 C81 C82 119.6(3) . . ?
C82 C81 H81 120.2 . . ?
O10 C82 C81 113.4(3) . . ?
C83 C82 O10 126.4(3) . . ?
C83 C82 C81 120.2(3) . . ?
C82 C83 H83 120.5 . . ?
C82 C83 C84 119.1(3) . . ?
C84 C83 H83 120.5 . . ?
C79 C84 C83 123.2(3) . . ?
C79 C84 H84 118.4 . . ?
C83 C84 H84 118.4 . . ?
O9 C85 H85A 110.3 . . ?
O9 C85 H85B 110.3 . . ?
O9 C85 C86 107.2(3) . . ?
H85A C85 H85B 108.5 . . ?
C86 C85 H85A 110.3 . . ?
C86 C85 H85B 110.3 . . ?
C85 C86 H86A 109.5 . . ?
C85 C86 H86B 109.5 . . ?
C85 C86 H86C 109.5 . . ?
H86A C86 H86B 109.5 . . ?
H86A C86 H86C 109.5 . . ?
H86B C86 H86C 109.5 . . ?
O10 C87 H87A 110.4 . . ?
O10 C87 H87B 110.4 . . ?
O10 C87 C88 106.6(3) . . ?
H87A C87 H87B 108.6 . . ?
C88 C87 H87A 110.4 . . ?
C88 C87 H87B 110.4 . . ?
C87 C88 H88A 109.5 . . ?
C87 C88 H88B 109.5 . . ?
C87 C88 H88C 109.5 . . ?
H88A C88 H88B 109.5 . . ?
H88A C88 H88C 109.5 . . ?
H88B C88 H88C 109.5 . . ?
C90 C89 C71 122.4(3) . . ?
C94 C89 C71 122.0(3) . . ?
C94 C89 C90 115.6(3) . . ?
O11 C90 C89 116.5(3) . . ?
O11 C90 C91 122.1(3) . . ?
C91 C90 C89 121.4(3) . . ?
C90 C91 H91 119.6 . . ?
C90 C91 C92 120.8(3) . . ?
C92 C91 H91 119.6 . . ?
O12 C92 C91 115.8(3) . . ?
O12 C92 C93 124.5(3) . . ?
C93 C92 C91 119.7(3) . . ?
C92 C93 H93 120.8 . . ?
C92 C93 C94 118.5(3) . . ?
C94 C93 H93 120.8 . . ?
C89 C94 C93 124.0(3) . . ?
C89 C94 H94 118.0 . . ?
C93 C94 H94 118.0 . . ?
O11 C95 H95A 110.4 . . ?
O11 C95 H95B 110.4 . . ?
O11 C95 C96 106.5(3) . . ?
H95A C95 H95B 108.6 . . ?
C96 C95 H95A 110.4 . . ?
C96 C95 H95B 110.4 . . ?
C95 C96 H96A 109.5 . . ?
C95 C96 H96B 109.5 . . ?
C95 C96 H96C 109.5 . . ?
H96A C96 H96B 109.5 . . ?
H96A C96 H96C 109.5 . . ?
H96B C96 H96C 109.5 . . ?
O12 C97 H97A 110.3 . . ?
O12 C97 H97B 110.3 . . ?
O12 C97 C98 107.1(3) . . ?
H97A C97 H97B 108.6 . . ?
C98 C97 H97A 110.3 . . ?
C98 C97 H97B 110.3 . . ?
C97 C98 H98A 109.5 . . ?
C97 C98 H98B 109.5 . . ?
C97 C98 H98C 109.5 . . ?
H98A C98 H98B 109.5 . . ?
H98A C98 H98C 109.5 . . ?
H98B C98 H98C 109.5 . . ?
C100 C99 C73 122.3(3) . . ?
C104 C99 C73 122.3(3) . . ?
C104 C99 C100 115.4(3) . . ?
O13 C100 C99 117.3(3) . . ?
O13 C100 C101 120.8(3) . . ?
C101 C100 C99 121.9(3) . . ?
C100 C101 H101 120.1 . . ?
C102 C101 C100 119.9(3) . . ?
C102 C101 H101 120.1 . . ?
O14 C102 C101 115.5(3) . . ?
O14 C102 C103 124.2(3) . . ?
C103 C102 C101 120.3(3) . . ?
C102 C103 H103 120.8 . . ?
C102 C103 C104 118.4(3) . . ?
C104 C103 H103 120.8 . . ?
C99 C104 C103 124.1(3) . . ?
C99 C104 H104 118.0 . . ?
C103 C104 H104 118.0 . . ?
O13 C105 H10A 110.4 . . ?
O13 C105 H10B 110.4 . . ?
O13 C105 C106 106.7(3) . . ?
H10A C105 H10B 108.6 . . ?
C106 C105 H10A 110.4 . . ?
C106 C105 H10B 110.4 . . ?
C105 C106 H10C 109.5 . . ?
C105 C106 H10D 109.5 . . ?
C105 C106 H10E 109.5 . . ?
H10C C106 H10D 109.5 . . ?
H10C C106 H10E 109.5 . . ?
H10D C106 H10E 109.5 . . ?
O14 C107 H10F 110.2 . . ?
O14 C107 H10G 110.2 . . ?
O14 C107 C108 107.6(3) . . ?
H10F C107 H10G 108.5 . . ?
C108 C107 H10F 110.2 . . ?
C108 C107 H10G 110.2 . . ?
C107 C108 H10H 109.5 . . ?
C107 C108 H10I 109.5 . . ?
C107 C108 H10J 109.5 . . ?
H10H C108 H10I 109.5 . . ?
H10H C108 H10J 109.5 . . ?
H10I C108 H10J 109.5 . . ?
C110 C109 C78 121.6(3) . . ?
C114 C109 C78 122.9(3) . . ?
C114 C109 C110 115.4(3) . . ?
O15 C110 C109 117.2(3) . . ?
O15 C110 C111 121.0(3) . . ?
C111 C110 C109 121.8(3) . . ?
C110 C111 H111 119.9 . . ?
C110 C111 C112 120.3(3) . . ?
C112 C111 H111 119.9 . . ?
O16 C112 C111 114.4(3) . . ?
O16 C112 C113 125.5(3) . . ?
C113 C112 C111 120.1(3) . . ?
C112 C113 H113 120.9 . . ?
C112 C113 C114 118.2(3) . . ?
C114 C113 H113 120.9 . . ?
C109 C114 C113 124.0(3) . . ?
C109 C114 H114 118.0 . . ?
C113 C114 H114 118.0 . . ?
O15 C115 H11A 110.3 . . ?
O15 C115 H11B 110.3 . . ?
O15 C115 C116 107.0(3) . . ?
H11A C115 H11B 108.6 . . ?
C116 C115 H11A 110.3 . . ?
C116 C115 H11B 110.3 . . ?
C115 C116 H11C 109.5 . . ?
C115 C116 H11D 109.5 . . ?
C115 C116 H11E 109.5 . . ?
H11C C116 H11D 109.5 . . ?
H11C C116 H11E 109.5 . . ?
H11D C116 H11E 109.5 . . ?
O16 C117 H11F 110.3 . . ?
O16 C117 H11G 110.3 . . ?
O16 C117 C118 107.1(3) . . ?
H11F C117 H11G 108.5 . . ?
C118 C117 H11F 110.3 . . ?
C118 C117 H11G 110.3 . . ?
C117 C118 H11H 109.5 . . ?
C117 C118 H11I 109.5 . . ?
C117 C118 H11J 109.5 . . ?
H11H C118 H11I 109.5 . . ?
H11H C118 H11J 109.5 . . ?
H11I C118 H11J 109.5 . . ?
H1A N1 H1B 120.0 . . ?
C3 N1 H1A 120.0 . . ?
C3 N1 H1B 120.0 . . ?
H1C C1 H1D 109.5 . . ?
H1C C1 H1E 109.5 . . ?
H1D C1 H1E 109.5 . . ?
C2 C1 H1C 109.5 . . ?
C2 C1 H1D 109.5 . . ?
C2 C1 H1E 109.5 . . ?
C1 C2 H2A 108.7 . . ?
C1 C2 H2B 108.7 . . ?
C1 C2 C3 114.1(4) . . ?
H2A C2 H2B 107.6 . . ?
C3 C2 H2A 108.7 . . ?
C3 C2 H2B 108.7 . . ?
N1 C3 C2 110.2(3) . . ?
N1 C3 H3 109.5 . . ?
N1 C3 C4 110.6(3) . . ?
C2 C3 H3 109.5 . . ?
C2 C3 C4 107.6(3) . . ?
C4 C3 H3 109.5 . . ?
C5 C4 C3 121.3(3) . . ?
C5 C4 C9 119.2(4) . . ?
C9 C4 C3 119.5(4) . . ?
C4 C5 H5 120.0 . . ?
C4 C5 C6 120.0(4) . . ?
C6 C5 H5 120.0 . . ?
C5 C6 H6 119.1 . . ?
C7 C6 C5 121.8(5) . . ?
C7 C6 H6 119.1 . . ?
C6 C7 H7 120.9 . . ?
C6 C7 C8 118.3(4) . . ?
C8 C7 H7 120.9 . . ?
C7 C8 H8 119.8 . . ?
C9 C8 C7 120.4(4) . . ?
C9 C8 H8 119.8 . . ?
C4 C9 H9 119.9 . . ?
C8 C9 C4 120.2(4) . . ?
C8 C9 H9 119.9 . . ?
H2C N2 H2D 120.0 . . ?
C12 N2 H2C 120.0 . . ?
C12 N2 H2D 120.0 . . ?
H10K C10 H10L 109.5 . . ?
H10K C10 H10M 109.5 . . ?
H10L C10 H10M 109.5 . . ?
C11 C10 H10K 109.5 . . ?
C11 C10 H10L 109.5 . . ?
C11 C10 H10M 109.5 . . ?
C10 C11 H11K 107.7 . . ?
C10 C11 H11L 107.7 . . ?
C10 C11 C12 118.3(7) . . ?
H11K C11 H11L 107.1 . . ?
C12 C11 H11K 107.7 . . ?
C12 C11 H11L 107.7 . . ?
N2 C12 C11 103.1(7) . . ?
N2 C12 H12 113.1 . . ?
N2 C12 C13 110.9(8) . . ?
C11 C12 H12 113.1 . . ?
C13 C12 C11 102.6(7) . . ?
C13 C12 H12 113.1 . . ?
C14 C13 C12 115.2(5) . . ?
C14 C13 C18 120.0 . . ?
C18 C13 C12 124.8(5) . . ?
C13 C14 H14 120.0 . . ?
C15 C14 C13 120.0 . . ?
C15 C14 H14 120.0 . . ?
C14 C15 H15 120.0 . . ?
C14 C15 C16 120.0 . . ?
C16 C15 H15 120.0 . . ?
C15 C16 H16 120.0 . . ?
C17 C16 C15 120.0 . . ?
C17 C16 H16 120.0 . . ?
C16 C17 H17 120.0 . . ?
C16 C17 C18 120.0 . . ?
C18 C17 H17 120.0 . . ?
C13 C18 H18 120.0 . . ?
C17 C18 C13 120.0 . . ?
C17 C18 H18 120.0 . . ?
C45 C46A H46D 109.5 . . ?
C45 C46A H46E 109.5 . . ?
C45 C46A H46F 109.5 . . ?
H46D C46A H46E 109.5 . . ?
H46D C46A H46F 109.5 . . ?
H46E C46A H46F 109.5 . . ?
C14A C13A C18A 120.0 . . ?
C14A C13A C12A 116.2(7) . . ?
C18A C13A C12A 123.8(7) . . ?
C13A C14A H14A 120.0 . . ?
C15A C14A C13A 120.0 . . ?
C15A C14A H14A 120.0 . . ?
C14A C15A H15A 120.0 . . ?
C14A C15A C16A 120.0 . . ?
C16A C15A H15A 120.0 . . ?
C15A C16A H16A 120.0 . . ?
C17A C16A C15A 120.0 . . ?
C17A C16A H16A 120.0 . . ?
C16A C17A H17A 120.0 . . ?
C16A C17A C18A 120.0 . . ?
C18A C17A H17A 120.0 . . ?
C13A C18A H18A 120.0 . . ?
C17A C18A C13A 120.0 . . ?
C17A C18A H18A 120.0 . . ?
C13A C12A H12A 102.1 . . ?
C13A C12A N2A 106.5(9) . . ?
C13A C12A C11A 124.6(10) . . ?
N2A C12A H12A 102.1 . . ?
N2A C12A C11A 115.9(10) . . ?
C11A C12A H12A 102.1 . . ?
C12A N2A H2AA 120.0 . . ?
C12A N2A H2AB 120.0 . . ?
H2AA N2A H2AB 120.0 . . ?
C12A C11A H11M 107.9 . . ?
C12A C11A H11N 107.9 . . ?
H11M C11A H11N 107.2 . . ?
C10A C11A C12A 117.6(13) . . ?
C10A C11A H11M 107.9 . . ?
C10A C11A H11N 107.9 . . ?
C11A C10A H10N 109.5 . . ?
C11A C10A H10O 109.5 . . ?
C11A C10A H10P 109.5 . . ?
H10N C10A H10O 109.5 . . ?
H10N C10A H10P 109.5 . . ?
H10O C10A H10P 109.5 . . ?

loop_
_geom_bond_atom_site_label_1
_geom_bond_atom_site_label_2
_geom_bond_distance
_geom_bond_site_symmetry_2
_geom_bond_publ_flag
O1 C30 1.363(4) . ?
O1 C35 1.435(4) . ?
O2 C32 1.373(4) . ?
O2 C37 1.432(4) . ?
O3 C40 1.352(4) . ?
O3 C45 1.444(4) . ?
O4 C42 1.389(4) . ?
O4 C47 1.401(5) . ?
O5 C50 1.368(4) . ?
O5 C55 1.431(4) . ?
O6 C52 1.371(4) . ?
O6 C57 1.428(4) . ?
O7 C60 1.367(4) . ?
O7 C65 1.432(4) . ?
O8 C62 1.372(4) . ?
O8 C67 1.420(4) . ?
C19 C20 1.561(4) . ?
C19 C24 1.537(4) . ?
C19 C26 1.544(4) . ?
C19 C29 1.529(4) . ?
C20 H20A 0.9700 . ?
C20 H20B 0.9700 . ?
C20 C21 1.536(4) . ?
C21 C22 1.539(4) . ?
C21 C27 1.549(4) . ?
C21 C39 1.538(4) . ?
C22 H22A 0.9700 . ?
C22 H22B 0.9700 . ?
C22 C23 1.547(4) . ?
C23 C24 1.540(4) . ?
C23 C25 1.544(4) . ?
C23 C49 1.539(4) . ?
C24 H24A 0.9700 . ?
C24 H24B 0.9700 . ?
C25 H25A 0.9700 . ?
C25 H25B 0.9700 . ?
C25 C28 1.537(4) . ?
C26 H26A 0.9700 . ?
C26 H26B 0.9700 . ?
C26 C28 1.539(4) . ?
C27 H27A 0.9700 . ?
C27 H27B 0.9700 . ?
C27 C28 1.536(4) . ?
C28 C59 1.543(4) . ?
C29 C30 1.421(5) . ?
C29 C34 1.391(5) . ?
C30 C31 1.379(4) . ?
C31 H31 0.9300 . ?
C31 C32 1.395(5) . ?
C32 C33 1.368(5) . ?
C33 H33 0.9300 . ?
C33 C34 1.401(4) . ?
C34 H34 0.9300 . ?
C35 H35A 0.9700 . ?
C35 H35B 0.9700 . ?
C35 C36 1.498(5) . ?
C36 H36A 0.9600 . ?
C36 H36B 0.9600 . ?
C36 H36C 0.9600 . ?
C37 H37A 0.9700 . ?
C37 H37B 0.9700 . ?
C37 C38 1.501(5) . ?
C38 H38A 0.9600 . ?
C38 H38B 0.9600 . ?
C38 H38C 0.9600 . ?
C39 C40 1.423(4) . ?
C39 C44 1.395(4) . ?
C40 C41 1.397(4) . ?
C41 H41 0.9300 . ?
C41 C42 1.378(5) . ?
C42 C43 1.373(5) . ?
C43 H43 0.9300 . ?
C43 C44 1.405(5) . ?
C44 H44 0.9300 . ?
C45 H45A 0.9700 . ?
C45 H45B 0.9700 . ?
C45 H45C 0.9700 . ?
C45 H45D 0.9700 . ?
C45 C46 1.439(8) . ?
C45 C46A 1.518(11) . ?
C46 H46A 0.9600 . ?
C46 H46B 0.9600 . ?
C46 H46C 0.9600 . ?
C47 H47A 0.9700 . ?
C47 H47B 0.9700 . ?
C47 C48 1.514(6) . ?
C48 H48A 0.9600 . ?
C48 H48B 0.9600 . ?
C48 H48C 0.9600 . ?
C49 C50 1.423(4) . ?
C49 C54 1.389(4) . ?
C50 C51 1.388(4) . ?
C51 H51 0.9300 . ?
C51 C52 1.394(5) . ?
C52 C53 1.376(5) . ?
C53 H53 0.9300 . ?
C53 C54 1.390(5) . ?
C54 H54 0.9300 . ?
C55 H55A 0.9700 . ?
C55 H55B 0.9700 . ?
C55 C56 1.502(5) . ?
C56 H56A 0.9600 . ?
C56 H56B 0.9600 . ?
C56 H56C 0.9600 . ?
C57 H57A 0.9700 . ?
C57 H57B 0.9700 . ?
C57 C58 1.508(5) . ?
C58 H58A 0.9600 . ?
C58 H58B 0.9600 . ?
C58 H58C 0.9600 . ?
C59 C60 1.417(4) . ?
C59 C64 1.392(4) . ?
C60 C61 1.394(4) . ?
C61 H61 0.9300 . ?
C61 C62 1.376(5) . ?
C62 C63 1.388(5) . ?
C63 H63 0.9300 . ?
C63 C64 1.401(4) . ?
C64 H64 0.9300 . ?
C65 H65A 0.9700 . ?
C65 H65B 0.9700 . ?
C65 C66 1.460(6) . ?
C66 H66A 0.9600 . ?
C66 H66B 0.9600 . ?
C66 H66C 0.9600 . ?
C67 H67A 0.9700 . ?
C67 H67B 0.9700 . ?
C67 C68 1.511(5) . ?
C68 H68A 0.9600 . ?
C68 H68B 0.9600 . ?
C68 H68C 0.9600 . ?
O9 C80 1.373(4) . ?
O9 C85 1.425(4) . ?
O10 C82 1.373(4) . ?
O10 C87 1.435(4) . ?
O11 C90 1.368(4) . ?
O11 C95 1.421(4) . ?
O12 C92 1.370(4) . ?
O12 C97 1.447(4) . ?
O13 C100 1.375(4) . ?
O13 C105 1.428(4) . ?
O14 C102 1.373(4) . ?
O14 C107 1.426(5) . ?
O15 C110 1.371(4) . ?
O15 C115 1.422(4) . ?
O16 C112 1.364(4) . ?
O16 C117 1.428(4) . ?
C69 C70 1.534(4) . ?
C69 C74 1.545(4) . ?
C69 C75 1.551(4) . ?
C69 C79 1.540(4) . ?
C70 H70A 0.9700 . ?
C70 H70B 0.9700 . ?
C70 C71 1.550(4) . ?
C71 C72 1.547(4) . ?
C71 C76 1.534(4) . ?
C71 C89 1.534(4) . ?
C72 H72A 0.9700 . ?
C72 H72B 0.9700 . ?
C72 C73 1.544(4) . ?
C73 C74 1.539(4) . ?
C73 C77 1.540(4) . ?
C73 C99 1.547(4) . ?
C74 H74A 0.9700 . ?
C74 H74B 0.9700 . ?
C75 H75A 0.9700 . ?
C75 H75B 0.9700 . ?
C75 C78 1.542(4) . ?
C76 H76A 0.9700 . ?
C76 H76B 0.9700 . ?
C76 C78 1.542(4) . ?
C77 H77A 0.9700 . ?
C77 H77B 0.9700 . ?
C77 C78 1.552(4) . ?
C78 C109 1.535(4) . ?
C79 C80 1.414(4) . ?
C79 C84 1.393(4) . ?
C80 C81 1.383(4) . ?
C81 H81 0.9300 . ?
C81 C82 1.408(4) . ?
C82 C83 1.366(5) . ?
C83 H83 0.9300 . ?
C83 C84 1.400(4) . ?
C84 H84 0.9300 . ?
C85 H85A 0.9700 . ?
C85 H85B 0.9700 . ?
C85 C86 1.497(5) . ?
C86 H86A 0.9600 . ?
C86 H86B 0.9600 . ?
C86 H86C 0.9600 . ?
C87 H87A 0.9700 . ?
C87 H87B 0.9700 . ?
C87 C88 1.506(6) . ?
C88 H88A 0.9600 . ?
C88 H88B 0.9600 . ?
C88 H88C 0.9600 . ?
C89 C90 1.419(4) . ?
C89 C94 1.388(4) . ?
C90 C91 1.382(4) . ?
C91 H91 0.9300 . ?
C91 C92 1.391(5) . ?
C92 C93 1.384(4) . ?
C93 H93 0.9300 . ?
C93 C94 1.396(4) . ?
C94 H94 0.9300 . ?
C95 H95A 0.9700 . ?
C95 H95B 0.9700 . ?
C95 C96 1.506(5) . ?
C96 H96A 0.9600 . ?
C96 H96B 0.9600 . ?
C96 H96C 0.9600 . ?
C97 H97A 0.9700 . ?
C97 H97B 0.9700 . ?
C97 C98 1.489(5) . ?
C98 H98A 0.9600 . ?
C98 H98B 0.9600 . ?
C98 H98C 0.9600 . ?
C99 C100 1.411(4) . ?
C99 C104 1.382(4) . ?
C100 C101 1.398(5) . ?
C101 H101 0.9300 . ?
C101 C102 1.382(5) . ?
C102 C103 1.381(5) . ?
C103 H103 0.9300 . ?
C103 C104 1.400(4) . ?
C104 H104 0.9300 . ?
C105 H10A 0.9700 . ?
C105 H10B 0.9700 . ?
C105 C106 1.510(5) . ?
C106 H10C 0.9600 . ?
C106 H10D 0.9600 . ?
C106 H10E 0.9600 . ?
C107 H10F 0.9700 . ?
C107 H10G 0.9700 . ?
C107 C108 1.507(5) . ?
C108 H10H 0.9600 . ?
C108 H10I 0.9600 . ?
C108 H10J 0.9600 . ?
C109 C110 1.421(4) . ?
C109 C114 1.385(4) . ?
C110 C111 1.386(4) . ?
C111 H111 0.9300 . ?
C111 C112 1.391(4) . ?
C112 C113 1.383(4) . ?
C113 H113 0.9300 . ?
C113 C114 1.407(4) . ?
C114 H114 0.9300 . ?
C115 H11A 0.9700 . ?
C115 H11B 0.9700 . ?
C115 C116 1.503(5) . ?
C116 H11C 0.9600 . ?
C116 H11D 0.9600 . ?
C116 H11E 0.9600 . ?
C117 H11F 0.9700 . ?
C117 H11G 0.9700 . ?
C117 C118 1.501(5) . ?
C118 H11H 0.9600 . ?
C118 H11I 0.9600 . ?
C118 H11J 0.9600 . ?
N1 H1A 0.8600 . ?
N1 H1B 0.8600 . ?
N1 C3 1.465(5) . ?
C1 H1C 0.9600 . ?
C1 H1D 0.9600 . ?
C1 H1E 0.9600 . ?
C1 C2 1.521(6) . ?
C2 H2A 0.9700 . ?
C2 H2B 0.9700 . ?
C2 C3 1.530(5) . ?
C3 H3 0.9800 . ?
C3 C4 1.535(6) . ?
C4 C5 1.364(6) . ?
C4 C9 1.394(5) . ?
C5 H5 0.9300 . ?
C5 C6 1.391(6) . ?
C6 H6 0.9300 . ?
C6 C7 1.356(7) . ?
C7 H7 0.9300 . ?
C7 C8 1.402(7) . ?
C8 H8 0.9300 . ?
C8 C9 1.375(7) . ?
C9 H9 0.9300 . ?
N2 H2C 0.8600 . ?
N2 H2D 0.8600 . ?
N2 C12 1.497(8) . ?
C10 H10K 0.9600 . ?
C10 H10L 0.9600 . ?
C10 H10M 0.9600 . ?
C10 C11 1.481(8) . ?
C11 H11K 0.9700 . ?
C11 H11L 0.9700 . ?
C11 C12 1.534(8) . ?
C12 H12 0.9800 . ?
C12 C13 1.524(8) . ?
C13 C14 1.3900 . ?
C13 C18 1.3900 . ?
C14 H14 0.9300 . ?
C14 C15 1.3900 . ?
C15 H15 0.9300 . ?
C15 C16 1.3900 . ?
C16 H16 0.9300 . ?
C16 C17 1.3900 . ?
C17 H17 0.9300 . ?
C17 C18 1.3900 . ?
C18 H18 0.9300 . ?
C46A H46D 0.9600 . ?
C46A H46E 0.9600 . ?
C46A H46F 0.9600 . ?
C13A C14A 1.3900 . ?
C13A C18A 1.3900 . ?
C13A C12A 1.471(11) . ?
C14A H14A 0.9300 . ?
C14A C15A 1.3900 . ?
C15A H15A 0.9300 . ?
C15A C16A 1.3900 . ?
C16A H16A 0.9300 . ?
C16A C17A 1.3900 . ?
C17A H17A 0.9300 . ?
C17A C18A 1.3900 . ?
C18A H18A 0.9300 . ?
C12A H12A 0.9800 . ?
C12A N2A 1.494(11) . ?
C12A C11A 1.579(12) . ?
N2A H2AA 0.8600 . ?
N2A H2AB 0.8600 . ?
C11A H11M 0.9700 . ?
C11A H11N 0.9700 . ?
C11A C10A 1.504(13) . ?
C10A H10N 0.9600 . ?
C10A H10O 0.9600 . ?
C10A H10P 0.9600 . ?

loop_
_geom_torsion_atom_site_label_1
_geom_torsion_atom_site_label_2
_geom_torsion_atom_site_label_3
_geom_torsion_atom_site_label_4
_geom_torsion
_geom_torsion_site_symmetry_1
_geom_torsion_site_symmetry_2
_geom_torsion_site_symmetry_3
_geom_torsion_site_symmetry_4
_geom_torsion_publ_flag
O1 C30 C31 C32 -179.1(3) . . . . ?
O2 C32 C33 C34 179.9(3) . . . . ?
O3 C40 C41 C42 178.1(3) . . . . ?
O4 C42 C43 C44 -179.0(3) . . . . ?
O5 C50 C51 C52 178.5(3) . . . . ?
O6 C52 C53 C54 179.2(3) . . . . ?
O7 C60 C61 C62 179.1(3) . . . . ?
O8 C62 C63 C64 178.9(3) . . . . ?
C19 C20 C21 C22 -58.8(3) . . . . ?
C19 C20 C21 C27 59.6(3) . . . . ?
C19 C20 C21 C39 -179.3(2) . . . . ?
C19 C26 C28 C25 58.1(3) . . . . ?
C19 C26 C28 C27 -59.1(3) . . . . ?
C19 C26 C28 C59 179.3(2) . . . . ?
C19 C29 C30 O1 0.8(5) . . . . ?
C19 C29 C30 C31 -178.4(3) . . . . ?
C19 C29 C34 C33 178.4(3) . . . . ?
C20 C19 C24 C23 -58.3(3) . . . . ?
C20 C19 C26 C28 57.7(3) . . . . ?
C20 C19 C29 C30 -177.3(3) . . . . ?
C20 C19 C29 C34 5.4(4) . . . . ?
C20 C21 C22 C23 58.1(3) . . . . ?
C20 C21 C27 C28 -58.3(3) . . . . ?
C20 C21 C39 C40 178.5(3) . . . . ?
C20 C21 C39 C44 0.3(4) . . . . ?
C21 C22 C23 C24 -59.4(3) . . . . ?
C21 C22 C23 C25 57.6(3) . . . . ?
C21 C22 C23 C49 177.7(2) . . . . ?
C21 C27 C28 C25 -57.8(3) . . . . ?
C21 C27 C28 C26 59.4(3) . . . . ?
C21 C27 C28 C59 -178.6(2) . . . . ?
C21 C39 C40 O3 4.2(4) . . . . ?
C21 C39 C40 C41 -177.2(3) . . . . ?
C21 C39 C44 C43 177.4(3) . . . . ?
C22 C21 C27 C28 59.0(3) . . . . ?
C22 C21 C39 C40 58.8(4) . . . . ?
C22 C21 C39 C44 -119.4(3) . . . . ?
C22 C23 C24 C19 59.9(3) . . . . ?
C22 C23 C25 C28 -59.2(3) . . . . ?
C22 C23 C49 C50 61.8(3) . . . . ?
C22 C23 C49 C54 -116.8(3) . . . . ?
C23 C25 C28 C26 -59.6(3) . . . . ?
C23 C25 C28 C27 59.3(3) . . . . ?
C23 C25 C28 C59 179.4(2) . . . . ?
C23 C49 C50 O5 2.0(4) . . . . ?
C23 C49 C50 C51 -179.3(3) . . . . ?
C23 C49 C54 C53 179.7(3) . . . . ?
C24 C19 C20 C21 58.9(3) . . . . ?
C24 C19 C26 C28 -59.2(3) . . . . ?
C24 C19 C29 C30 -57.4(4) . . . . ?
C24 C19 C29 C34 125.3(3) . . . . ?
C24 C23 C25 C28 59.0(3) . . . . ?
C24 C23 C49 C50 -59.8(4) . . . . ?
C24 C23 C49 C54 121.6(3) . . . . ?
C25 C23 C24 C19 -57.0(3) . . . . ?
C25 C23 C49 C50 -179.8(3) . . . . ?
C25 C23 C49 C54 1.7(4) . . . . ?
C25 C28 C59 C60 178.4(3) . . . . ?
C25 C28 C59 C64 -3.5(4) . . . . ?
C26 C19 C20 C21 -59.8(3) . . . . ?
C26 C19 C24 C23 58.6(3) . . . . ?
C26 C19 C29 C30 64.4(4) . . . . ?
C26 C19 C29 C34 -112.9(3) . . . . ?
C26 C28 C59 C60 59.2(4) . . . . ?
C26 C28 C59 C64 -122.8(3) . . . . ?
C27 C21 C22 C23 -58.7(3) . . . . ?
C27 C21 C39 C40 -62.2(4) . . . . ?
C27 C21 C39 C44 119.6(3) . . . . ?
C27 C28 C59 C60 -62.7(3) . . . . ?
C27 C28 C59 C64 115.3(3) . . . . ?
C28 C59 C60 O7 -1.7(4) . . . . ?
C28 C59 C60 C61 178.2(3) . . . . ?
C28 C59 C64 C63 -177.9(3) . . . . ?
C29 C19 C20 C21 -178.9(2) . . . . ?
C29 C19 C24 C23 179.6(2) . . . . ?
C29 C19 C26 C28 178.4(2) . . . . ?
C29 C30 C31 C32 0.0(5) . . . . ?
C30 O1 C35 C36 -168.3(3) . . . . ?
C30 C29 C34 C33 0.9(5) . . . . ?
C30 C31 C32 O2 -179.9(3) . . . . ?
C30 C31 C32 C33 0.9(5) . . . . ?
C31 C32 C33 C34 -1.0(5) . . . . ?
C32 O2 C37 C38 -178.8(3) . . . . ?
C32 C33 C34 C29 0.0(5) . . . . ?
C34 C29 C30 O1 178.3(3) . . . . ?
C34 C29 C30 C31 -0.9(5) . . . . ?
C35 O1 C30 C29 166.4(3) . . . . ?
C35 O1 C30 C31 -14.4(5) . . . . ?
C37 O2 C32 C31 -177.8(3) . . . . ?
C37 O2 C32 C33 1.3(5) . . . . ?
C39 C21 C22 C23 -180.0(2) . . . . ?
C39 C21 C27 C28 179.7(2) . . . . ?
C39 C40 C41 C42 -0.4(5) . . . . ?
C40 O3 C45 C46 72.0(5) . . . . ?
C40 O3 C45 C46A 166.8(5) . . . . ?
C40 C39 C44 C43 -0.9(4) . . . . ?
C40 C41 C42 O4 179.3(3) . . . . ?
C40 C41 C42 C43 -0.7(5) . . . . ?
C41 C42 C43 C44 1.0(5) . . . . ?
C42 O4 C47 C48 -175.7(4) . . . . ?
C42 C43 C44 C39 -0.2(5) . . . . ?
C44 C39 C40 O3 -177.5(3) . . . . ?
C44 C39 C40 C41 1.1(4) . . . . ?
C45 O3 C40 C39 -163.4(3) . . . . ?
C45 O3 C40 C41 18.0(5) . . . . ?
C47 O4 C42 C41 170.7(4) . . . . ?
C47 O4 C42 C43 -9.4(6) . . . . ?
C49 C23 C24 C19 -178.5(2) . . . . ?
C49 C23 C25 C28 -178.7(2) . . . . ?
C49 C50 C51 C52 -0.1(5) . . . . ?
C50 O5 C55 C56 -169.2(3) . . . . ?
C50 C49 C54 C53 1.1(4) . . . . ?
C50 C51 C52 O6 -178.9(3) . . . . ?
C50 C51 C52 C53 0.5(5) . . . . ?
C51 C52 C53 C54 -0.1(5) . . . . ?
C52 O6 C57 C58 178.3(3) . . . . ?
C52 C53 C54 C49 -0.7(5) . . . . ?
C54 C49 C50 O5 -179.3(3) . . . . ?
C54 C49 C50 C51 -0.7(4) . . . . ?
C55 O5 C50 C49 176.4(3) . . . . ?
C55 O5 C50 C51 -2.3(4) . . . . ?
C57 O6 C52 C51 -168.7(3) . . . . ?
C57 O6 C52 C53 12.0(5) . . . . ?
C59 C60 C61 C62 -0.8(5) . . . . ?
C60 O7 C65 C66 -176.1(3) . . . . ?
C60 C59 C64 C63 0.3(4) . . . . ?
C60 C61 C62 O8 -178.6(3) . . . . ?
C60 C61 C62 C63 1.3(5) . . . . ?
C61 C62 C63 C64 -1.0(5) . . . . ?
C62 O8 C67 C68 -177.2(3) . . . . ?
C62 C63 C64 C59 0.2(5) . . . . ?
C64 C59 C60 O7 -179.9(3) . . . . ?
C64 C59 C60 C61 0.0(4) . . . . ?
C65 O7 C60 C59 176.3(3) . . . . ?
C65 O7 C60 C61 -3.6(4) . . . . ?
C67 O8 C62 C61 177.2(3) . . . . ?
C67 O8 C62 C63 -2.7(5) . . . . ?
O9 C80 C81 C82 -177.1(3) . . . . ?
O10 C82 C83 C84 -178.2(3) . . . . ?
O11 C90 C91 C92 -178.1(3) . . . . ?
O12 C92 C93 C94 -178.6(3) . . . . ?
O13 C100 C101 C102 178.2(4) . . . . ?
O14 C102 C103 C104 179.6(3) . . . . ?
O15 C110 C111 C112 -177.0(3) . . . . ?
O16 C112 C113 C114 179.1(3) . . . . ?
C69 C70 C71 C72 -58.9(3) . . . . ?
C69 C70 C71 C76 59.3(3) . . . . ?
C69 C70 C71 C89 179.0(2) . . . . ?
C69 C75 C78 C76 -58.6(3) . . . . ?
C69 C75 C78 C77 58.4(3) . . . . ?
C69 C75 C78 C109 -179.2(2) . . . . ?
C69 C79 C80 O9 -0.8(4) . . . . ?
C69 C79 C80 C81 -179.4(3) . . . . ?
C69 C79 C84 C83 178.2(3) . . . . ?
C70 C69 C74 C73 -57.7(3) . . . . ?
C70 C69 C75 C78 57.9(3) . . . . ?
C70 C69 C79 C80 -178.4(3) . . . . ?
C70 C69 C79 C84 2.6(4) . . . . ?
C70 C71 C72 C73 57.7(3) . . . . ?
C70 C71 C76 C78 -57.0(3) . . . . ?
C70 C71 C89 C90 179.2(3) . . . . ?
C70 C71 C89 C94 -3.5(4) . . . . ?
C71 C72 C73 C74 -59.5(3) . . . . ?
C71 C72 C73 C77 58.3(3) . . . . ?
C71 C72 C73 C99 -179.8(2) . . . . ?
C71 C76 C78 C75 58.4(3) . . . . ?
C71 C76 C78 C77 -58.6(3) . . . . ?
C71 C76 C78 C109 179.4(2) . . . . ?
C71 C89 C90 O11 -4.0(4) . . . . ?
C71 C89 C90 C91 177.1(3) . . . . ?
C71 C89 C94 C93 -177.4(3) . . . . ?
C72 C71 C76 C78 60.1(3) . . . . ?
C72 C71 C89 C90 59.3(3) . . . . ?
C72 C71 C89 C94 -123.4(3) . . . . ?
C72 C73 C74 C69 59.5(3) . . . . ?
C72 C73 C77 C78 -59.0(3) . . . . ?
C72 C73 C99 C100 56.2(4) . . . . ?
C72 C73 C99 C104 -125.6(3) . . . . ?
C73 C77 C78 C75 -60.0(3) . . . . ?
C73 C77 C78 C76 58.7(3) . . . . ?
C73 C77 C78 C109 178.9(2) . . . . ?
C73 C99 C100 O13 -0.1(5) . . . . ?
C73 C99 C100 C101 177.9(3) . . . . ?
C73 C99 C104 C103 -178.3(3) . . . . ?
C74 C69 C70 C71 58.6(3) . . . . ?
C74 C69 C75 C78 -59.1(3) . . . . ?
C74 C69 C79 C80 -58.4(4) . . . . ?
C74 C69 C79 C84 122.6(3) . . . . ?
C74 C73 C77 C78 60.2(3) . . . . ?
C74 C73 C99 C100 -64.8(4) . . . . ?
C74 C73 C99 C104 113.3(3) . . . . ?
C75 C69 C70 C71 -59.4(3) . . . . ?
C75 C69 C74 C73 59.0(3) . . . . ?
C75 C69 C79 C80 62.6(3) . . . . ?
C75 C69 C79 C84 -116.4(3) . . . . ?
C75 C78 C109 C110 65.1(3) . . . . ?
C75 C78 C109 C114 -117.1(3) . . . . ?
C76 C71 C72 C73 -59.5(3) . . . . ?
C76 C71 C89 C90 -62.2(3) . . . . ?
C76 C71 C89 C94 115.1(3) . . . . ?
C76 C78 C109 C110 -56.0(4) . . . . ?
C76 C78 C109 C114 121.8(3) . . . . ?
C77 C73 C74 C69 -58.7(3) . . . . ?
C77 C73 C99 C100 176.7(3) . . . . ?
C77 C73 C99 C104 -5.1(4) . . . . ?
C77 C78 C109 C110 -175.3(3) . . . . ?
C77 C78 C109 C114 2.5(4) . . . . ?
C78 C109 C110 O15 -5.7(4) . . . . ?
C78 C109 C110 C111 174.8(3) . . . . ?
C78 C109 C114 C113 -176.5(3) . . . . ?
C79 C69 C70 C71 180.0(2) . . . . ?
C79 C69 C74 C73 -179.7(2) . . . . ?
C79 C69 C75 C78 179.4(2) . . . . ?
C79 C80 C81 C82 1.4(5) . . . . ?
C80 O9 C85 C86 177.0(3) . . . . ?
C80 C79 C84 C83 -0.9(4) . . . . ?
C80 C81 C82 O10 177.3(3) . . . . ?
C80 C81 C82 C83 -1.4(5) . . . . ?
C81 C82 C83 C84 0.2(5) . . . . ?
C82 O10 C87 C88 177.4(3) . . . . ?
C82 C83 C84 C79 1.0(5) . . . . ?
C84 C79 C80 O9 178.3(3) . . . . ?
C84 C79 C80 C81 -0.3(4) . . . . ?
C85 O9 C80 C79 -173.4(3) . . . . ?
C85 O9 C80 C81 5.2(5) . . . . ?
C87 O10 C82 C81 -179.2(3) . . . . ?
C87 O10 C82 C83 -0.6(5) . . . . ?
C89 C71 C72 C73 179.0(2) . . . . ?
C89 C71 C76 C78 -177.1(2) . . . . ?
C89 C90 C91 C92 0.7(5) . . . . ?
C90 O11 C95 C96 169.2(3) . . . . ?
C90 C89 C94 C93 0.1(4) . . . . ?
C90 C91 C92 O12 178.4(3) . . . . ?
C90 C91 C92 C93 -0.8(5) . . . . ?
C91 C92 C93 C94 0.6(5) . . . . ?
C92 O12 C97 C98 -178.3(3) . . . . ?
C92 C93 C94 C89 -0.2(5) . . . . ?
C94 C89 C90 O11 178.6(3) . . . . ?
C94 C89 C90 C91 -0.3(4) . . . . ?
C95 O11 C90 C89 -177.7(3) . . . . ?
C95 O11 C90 C91 1.2(5) . . . . ?
C97 O12 C92 C91 171.4(3) . . . . ?
C97 O12 C92 C93 -9.4(5) . . . . ?
C99 C73 C74 C69 -179.0(2) . . . . ?
C99 C73 C77 C78 179.1(2) . . . . ?
C99 C100 C101 C102 0.3(6) . . . . ?
C100 O13 C105 C106 165.8(3) . . . . ?
C100 C99 C104 C103 0.0(5) . . . . ?
C100 C101 C102 O14 -179.9(4) . . . . ?
C100 C101 C102 C103 0.1(6) . . . . ?
C101 C102 C103 C104 -0.4(6) . . . . ?
C102 O14 C107 C108 -176.7(4) . . . . ?
C102 C103 C104 C99 0.4(5) . . . . ?
C104 C99 C100 O13 -178.3(3) . . . . ?
C104 C99 C100 C101 -0.4(5) . . . . ?
C105 O13 C100 C99 -165.5(3) . . . . ?
C105 O13 C100 C101 16.5(5) . . . . ?
C107 O14 C102 C101 177.1(4) . . . . ?
C107 O14 C102 C103 -2.9(6) . . . . ?
C109 C110 C111 C112 2.5(5) . . . . ?
C110 O15 C115 C116 -173.8(3) . . . . ?
C110 C109 C114 C113 1.5(4) . . . . ?
C110 C111 C112 O16 179.3(3) . . . . ?
C110 C111 C112 C113 0.1(5) . . . . ?
C111 C112 C113 C114 -1.8(5) . . . . ?
C112 O16 C117 C118 175.2(3) . . . . ?
C112 C113 C114 C109 0.9(5) . . . . ?
C114 C109 C110 O15 176.4(3) . . . . ?
C114 C109 C110 C111 -3.2(4) . . . . ?
C115 O15 C110 C109 165.1(3) . . . . ?
C115 O15 C110 C111 -15.3(4) . . . . ?
C117 O16 C112 C111 -172.4(3) . . . . ?
C117 O16 C112 C113 6.8(5) . . . . ?
N1 C3 C4 C5 20.3(5) . . . . ?
N1 C3 C4 C9 -161.5(3) . . . . ?
C1 C2 C3 N1 66.8(4) . . . . ?
C1 C2 C3 C4 -172.5(3) . . . . ?
C2 C3 C4 C5 -100.1(4) . . . . ?
C2 C3 C4 C9 78.0(4) . . . . ?
C3 C4 C5 C6 176.1(4) . . . . ?
C3 C4 C9 C8 -174.0(4) . . . . ?
C4 C5 C6 C7 -0.7(7) . . . . ?
C5 C4 C9 C8 4.2(6) . . . . ?
C5 C6 C7 C8 1.3(7) . . . . ?
C6 C7 C8 C9 0.8(7) . . . . ?
C7 C8 C9 C4 -3.6(7) . . . . ?
C9 C4 C5 C6 -2.1(6) . . . . ?
N2 C12 C13 C14 -141.9(6) . . . . ?
N2 C12 C13 C18 36.4(8) . . . . ?
C10 C11 C12 N2 174.9(9) . . . . ?
C10 C11 C12 C13 -69.8(10) . . . . ?
C11 C12 C13 C14 108.6(5) . . . . ?
C11 C12 C13 C18 -73.1(7) . . . . ?
C12 C13 C14 C15 178.4(6) . . . . ?
C12 C13 C18 C17 -178.2(7) . . . . ?
C13 C14 C15 C16 0.0 . . . . ?
C14 C13 C18 C17 0.0 . . . . ?
C14 C15 C16 C17 0.0 . . . . ?
C15 C16 C17 C18 0.0 . . . . ?
C16 C17 C18 C13 0.0 . . . . ?
C18 C13 C14 C15 0.0 . . . . ?
C13A C14A C15A C16A 0.0 . . . . ?
C13A C12A C11A C10A -27(2) . . . . ?
C14A C13A C18A C17A 0.0 . . . . ?
C14A C13A C12A N2A -149.7(8) . . . . ?
C14A C13A C12A C11A 71.1(14) . . . . ?
C14A C15A C16A C17A 0.0 . . . . ?
C15A C16A C17A C18A 0.0 . . . . ?
C16A C17A C18A C13A 0.0 . . . . ?
C18A C13A C14A C15A 0.0 . . . . ?
C18A C13A C12A N2A 31.3(12) . . . . ?
C18A C13A C12A C11A -108.0(12) . . . . ?
C12A C13A C14A C15A -179.1(9) . . . . ?
C12A C13A C18A C17A 179.0(10) . . . . ?
N2A C12A C11A C10A -163.3(16) . . . . ?
